data_1561670
loop_
_publ_author_name
'Li, Huafeng'
'Chen, Wenjing'
'Zhao, Yujie'
'Zou, Yan'
'Zhao, Xue'
'Song, Junpeng'
'Ma, Pengtao'
'Niu, Jingyang'
'Wang, Jingping'

_publ_section_title
;
 Regulating the catalytic activity of multi-Ru-bridged polyoxometalates
 based on differential active site environments with six-coordinate
 geometry and five-coordinate geometry transitions.
;
_journal_issue 17
_journal_name_full Nanoscale
_journal_page_first 8077
_journal_page_last 8086
_journal_paper_doi 10.1039/d1nr01447a
_journal_volume 13
_journal_year 2021
_chemical_formula_moiety 'As4 Cl2 K Na12 O157 W40, 22.5(O)'
_chemical_formula_sum 'As4 Cl2 K Na12 O179.5 W40'
_chemical_formula_weight 10911.56
_space_group_crystal_system triclinic
_space_group_IT_number 2
_space_group_name_Hall '-P 1'
_space_group_name_H-M_alt 'P -1'
_atom_sites_solution_primary dual
_audit_creation_date 2020-07-20
_audit_creation_method
;
Olex2 1.2
(compiled 2018.05.29 svn.r3508 for OlexSys, GUI svn.r5506)
;
_audit_update_record
;
2020-08-27 deposited with the CCDC.	2021-04-12 downloaded from the CCDC.
;
_cell_angle_alpha 94.414(5)
_cell_angle_beta 98.453(5)
_cell_angle_gamma 116.279(4)
_cell_formula_units_Z 2
_cell_length_a 19.178(3)
_cell_length_b 19.677(3)
_cell_length_c 30.803(5)
_cell_measurement_reflns_used 9953
_cell_measurement_temperature 298(2)
_cell_measurement_theta_max 27.24
_cell_measurement_theta_min 2.28
_cell_volume 10176(3)
_computing_cell_refinement 'SAINT V8.38A (?, 2016)'
_computing_data_reduction 'SAINT V8.38A (?, 2016)'
_computing_molecular_graphics 'Olex2 (Dolomanov et al., 2009)'
_computing_publication_material 'Olex2 (Dolomanov et al., 2009)'
_computing_structure_refinement 'ShelXL (Sheldrick, 2015)'
_computing_structure_solution 'ShelXT (Sheldrick, 2015)'
_diffrn_ambient_temperature 298.0
_diffrn_measured_fraction_theta_full 0.997
_diffrn_measured_fraction_theta_max 0.997
_diffrn_measurement_device_type 'Bruker D8 VENTURE PHOTON II'
_diffrn_measurement_method '\f and \w scans'
_diffrn_radiation_monochromator 'Helios multilayer optic'
_diffrn_radiation_type MoK\a
_diffrn_radiation_wavelength 0.71073
_diffrn_reflns_av_R_equivalents 0.0696
_diffrn_reflns_av_unetI/netI 0.0832
_diffrn_reflns_Laue_measured_fraction_full 0.997
_diffrn_reflns_Laue_measured_fraction_max 0.997
_diffrn_reflns_limit_h_max 22
_diffrn_reflns_limit_h_min -22
_diffrn_reflns_limit_k_max 23
_diffrn_reflns_limit_k_min -23
_diffrn_reflns_limit_l_max 36
_diffrn_reflns_limit_l_min -36
_diffrn_reflns_number 111285
_diffrn_reflns_point_group_measured_fraction_full 0.997
_diffrn_reflns_point_group_measured_fraction_max 0.997
_diffrn_reflns_theta_full 25.099
_diffrn_reflns_theta_max 25.099
_diffrn_reflns_theta_min 2.143
_diffrn_source_type Microfocus
_diffrn_standards_number 0
_exptl_absorpt_coefficient_mu 23.319
_exptl_absorpt_correction_T_max 0.7457
_exptl_absorpt_correction_T_min 0.4065
_exptl_absorpt_correction_type multi-scan
_exptl_absorpt_process_details
;
SADABS-2016/2 (Bruker,2016/2) was used for absorption correction.
wR2(int) was 0.1185 before and 0.0743 after correction.
The Ratio of minimum to maximum transmission is 0.5451.
The \l/2 correction factor is Not present.
;
_exptl_crystal_colour colourless
_exptl_crystal_colour_primary colourless
_exptl_crystal_density_diffrn 3.561
_exptl_crystal_description block
_exptl_crystal_F_000 9426
_exptl_crystal_size_max 0.2
_exptl_crystal_size_mid 0.14
_exptl_crystal_size_min 0.11
_refine_diff_density_max 3.026
_refine_diff_density_min -1.670
_refine_diff_density_rms 0.299
_refine_ls_extinction_method none
_refine_ls_goodness_of_fit_ref 1.010
_refine_ls_hydrogen_treatment undef
_refine_ls_matrix_type full
_refine_ls_number_parameters 2039
_refine_ls_number_reflns 36142
_refine_ls_number_restraints 0
_refine_ls_restrained_S_all 1.010
_refine_ls_R_factor_all 0.0722
_refine_ls_R_factor_gt 0.0443
_refine_ls_shift/su_max 0.001
_refine_ls_shift/su_mean 0.000
_refine_ls_structure_factor_coef Fsqd
_refine_ls_weighting_details 'w=1/[\s^2^(Fo^2^)+(0.0335P)^2^] where P=(Fo^2^+2Fc^2^)/3'
_refine_ls_weighting_scheme calc
_refine_ls_wR_factor_gt 0.0881
_refine_ls_wR_factor_ref 0.0989
_reflns_Friedel_coverage 0.000
_reflns_number_gt 25049
_reflns_number_total 36142
_reflns_threshold_expression 'I > 2\s(I)'
_cod_data_source_file d1nr01447a2.cif
_cod_data_source_block njy1_a
_cod_depositor_comments 'Adding full bibliography for 1561669--1561670.cif.'
_cod_original_formula_sum 'As4 Cl2 K Na12 O179.50 W40'
_cod_database_code 1561670
_shelx_shelxl_version_number 2018/3
_shelx_space_group_comment
;
The symmetry employed for this shelxl refinement is uniquely defined
by the following loop, which should always be used as a source of
symmetry information in preference to the above space-group names.
They are only intended as comments.
;
_shelx_estimated_absorpt_t_max 0.184
_shelx_estimated_absorpt_t_min 0.090
_diffrn_source_source 'Incoatc Ius 3.0 '
_olex2_refinement_description
;
;
_olex2_submission_special_instructions 'No special instructions were received'

loop_
_space_group_symop_operation_xyz
'x, y, z'
'-x, -y, -z'

loop_
_atom_site_label
_atom_site_type_symbol
_atom_site_fract_x
_atom_site_fract_y
_atom_site_fract_z
_atom_site_U_iso_or_equiv
_atom_site_adp_type
_atom_site_occupancy
_atom_site_site_symmetry_order
_atom_site_calc_flag
_atom_site_refinement_flags_posn
_atom_site_refinement_flags_adp
_atom_site_refinement_flags_occupancy
_atom_site_disorder_assembly
_atom_site_disorder_group
As1 As 0.37571(9) 0.16209(8) 0.61965(5) 0.0244(4) Uani 1 1 d . . . . .
As2 As 0.25822(9) 0.50363(8) 0.69386(6) 0.0279(4) Uani 1 1 d . . . . .
As3 As 0.74024(9) 0.73199(8) 0.79060(6) 0.0267(4) Uani 1 1 d . . . . .
As4 As 0.63376(9) 0.31689(8) 0.87601(5) 0.0264(4) Uani 1 1 d . . . . .
Cl1 Cl 0.3701(3) 0.3874(3) 0.8415(2) 0.0790(17) Uani 1 1 d . . . . .
Cl2 Cl 0.6309(3) 0.4730(3) 0.6492(2) 0.0846(19) Uani 1 1 d . . . . .
K1 K 0.5038(2) 0.4299(2) 0.74357(16) 0.0592(12) Uani 1 1 d . . . . .
Na1 Na 0.4908(4) 0.3537(3) 0.8557(2) 0.0478(18) Uani 1 1 d . . . . .
Na2 Na 0.3210(4) 0.4415(3) 0.7724(3) 0.0501(19) Uani 1 1 d . . . . .
Na3 Na 0.6837(3) 0.5924(4) 0.7158(2) 0.052(2) Uani 1 1 d . . . . .
Na4 Na 0.5134(4) 0.3281(4) 0.6356(2) 0.0526(19) Uani 1 1 d . . . . .
Na5 Na 0.4960(4) 0.9294(4) 0.7502(2) 0.057(2) Uani 1 1 d . . . . .
Na6 Na 0.3225(4) 0.2471(4) 0.7558(3) 0.070(2) Uani 1 1 d . . . . .
Na7 Na 0.4823(5) 0.5071(4) 0.6336(3) 0.075(2) Uani 1 1 d . . . . .
Na8 Na 0.6934(6) 0.0895(5) 0.8307(3) 0.091(3) Uani 1 1 d . . . . .
Na9 Na 0.3215(5) 0.7722(4) 0.6482(3) 0.080(3) Uani 1 1 d . . . . .
Na10 Na 0.6857(6) 0.4041(5) 0.7359(4) 0.099(3) Uani 1 1 d . . . . .
Na11 Na 0.4949(5) 0.1816(5) 0.4254(3) 0.093(3) Uani 1 1 d . . . . .
Na12 Na 0.5222(6) 0.5585(5) 0.8479(3) 0.098(3) Uani 1 1 d . . . . .
O1 O 0.1814(7) -0.0279(6) 0.4625(4) 0.055(3) Uani 1 1 d . . . . .
O2 O 0.8231(6) 0.3360(5) 0.9425(4) 0.037(3) Uani 1 1 d . . . . .
O3 O 0.1654(7) 0.6144(6) 0.5482(4) 0.054(3) Uani 1 1 d . . . . .
O4 O 0.4230(5) 0.3646(5) 0.6560(4) 0.035(3) Uani 1 1 d . . . . .
O5 O 0.3538(7) -0.1133(5) 0.5469(4) 0.044(3) Uani 1 1 d . . . . .
O6 O 0.1224(6) -0.1252(5) 0.6022(4) 0.047(3) Uani 1 1 d . . . . .
O7 O 0.2819(6) -0.0516(6) 0.6015(4) 0.042(3) Uani 1 1 d . . . . .
O8 O 0.1907(6) -0.0042(6) 0.5554(4) 0.041(3) Uani 1 1 d . . . . .
O9 O 0.2341(5) -0.0256(5) 0.6759(3) 0.031(3) Uani 1 1 d . . . . .
O10 O 0.3143(6) 0.0044(6) 0.5293(4) 0.042(3) Uani 1 1 d . . . . .
O11 O 0.1407(6) 0.0204(5) 0.6311(4) 0.037(3) Uani 1 1 d . . . . .
O1W O 0.4565(7) 0.8495(6) 0.6344(4) 0.055(3) Uani 1 1 d . . . . .
O2W O 0.500000 0.500000 0.500000 0.069(6) Uani 1 2 d S T P . .
O3W O 0.6022(7) 0.4981(7) 1.0824(4) 0.059(4) Uani 1 1 d . . . . .
O4W O 0.5494(7) 0.4113(7) 0.4762(4) 0.064(4) Uani 1 1 d . . . . .
O5W O 0.3613(8) 0.8867(7) 0.7043(5) 0.078(5) Uani 1 1 d . . . . .
O6W O 0.4450(8) 0.4315(7) 0.5550(6) 0.086(5) Uani 1 1 d . . . . .
O7W O 0.4481(8) 0.0565(8) 0.4541(4) 0.071(4) Uani 1 1 d . . . . .
O8W O 0.3152(8) 0.1736(7) 0.8151(5) 0.078(4) Uani 1 1 d . . . . .
O9W O 0.5759(8) 0.6318(8) 0.6212(6) 0.093(5) Uani 1 1 d . . . . .
O10W O 0.1918(8) 0.2348(7) 0.7562(5) 0.079(4) Uani 1 1 d . . . . .
O11W O 0.5426(9) 0.5331(7) 0.9236(5) 0.081(5) Uani 1 1 d . . . . .
O12W O 0.6005(9) -0.0445(6) 0.8164(5) 0.085(5) Uani 1 1 d . . . . .
O13W O 0.5762(8) 0.4091(8) 1.1356(5) 0.091(5) Uani 1 1 d . . . . .
O14W O 0.6274(8) 0.2619(8) 0.4690(5) 0.078(4) Uani 1 1 d . . . . .
O15W O 0.7032(8) 0.0605(7) 0.7511(5) 0.087(5) Uani 1 1 d . . . . .
O16W O 0.3551(9) 0.1234(9) 0.3902(5) 0.095(5) Uani 1 1 d . . . . .
O17W O 0.8120(10) 0.5070(9) 0.7371(6) 0.109(6) Uani 1 1 d . . . . .
O18W O 0.2348(10) 0.3895(10) 0.4540(5) 0.112(6) Uani 1 1 d . . . . .
O12 O 0.1885(6) 0.1027(5) 0.5097(4) 0.036(3) Uani 1 1 d . . . . .
O13 O 0.4327(6) -0.0207(5) 0.6276(3) 0.034(3) Uani 1 1 d . . . . .
O14 O 0.4685(6) 0.0365(5) 0.5534(3) 0.036(3) Uani 1 1 d . . . . .
O15 O 0.1855(5) 0.1443(5) 0.5917(3) 0.032(3) Uani 1 1 d . . . . .
O16 O 0.1208(6) 0.1415(5) 0.6683(4) 0.036(3) Uani 1 1 d . . . . .
O17 O 0.3095(6) 0.2383(5) 0.5097(4) 0.037(3) Uani 1 1 d . . . . .
O18 O 0.4380(7) 0.2523(6) 0.4708(4) 0.048(3) Uani 1 1 d . . . . .
O19 O 0.2392(6) 0.1076(5) 0.7077(4) 0.036(3) Uani 1 1 d . . . . .
O20 O 0.3250(6) 0.1515(5) 0.5638(3) 0.030(3) Uani 1 1 d . . . . .
O21 O 0.2936(5) 0.0929(5) 0.6379(3) 0.028(2) Uani 1 1 d . . . . .
O22 O 0.4618(6) 0.1640(5) 0.5326(4) 0.036(3) Uani 1 1 d . . . . .
O23 O 0.3145(6) 0.0447(6) 0.7625(4) 0.041(3) Uani 1 1 d . . . . .
O24 O 0.3938(6) 0.0410(5) 0.6926(3) 0.032(3) Uani 1 1 d . . . . .
O25 O 0.6124(7) 0.1690(7) 0.5564(4) 0.052(3) Uani 1 1 d . . . . .
O26 O 0.5411(6) 0.0364(6) 0.7060(3) 0.036(3) Uani 1 1 d . . . . .
O27 O 0.5232(5) 0.1679(5) 0.7042(3) 0.028(2) Uani 1 1 d . . . . .
O28 O 0.5598(6) 0.2446(6) 0.6109(4) 0.041(3) Uani 1 1 d . . . . .
O29 O 0.3947(5) 0.1724(5) 0.7210(3) 0.027(2) Uani 1 1 d . . . . .
O30 O 0.4585(6) 0.2956(5) 0.5605(4) 0.038(3) Uani 1 1 d . . . . .
O31 O 0.2837(5) 0.2300(5) 0.6666(3) 0.029(3) Uani 1 1 d . . . . .
O32 O 0.2918(6) 0.2843(5) 0.5928(3) 0.031(3) Uani 1 1 d . . . . .
O33 O 0.1633(6) 0.2279(6) 0.5227(4) 0.047(3) Uani 1 1 d . . . . .
O34 O 0.0610(6) 0.2272(6) 0.5971(4) 0.053(3) Uani 1 1 d . . . . .
O35 O 0.3388(6) 0.3687(5) 0.7169(3) 0.038(3) Uani 1 1 d . . . . .
O36 O 0.3235(5) 0.4230(5) 0.6336(3) 0.026(2) Uani 1 1 d . . . . .
O37 O 0.2026(6) 0.3106(5) 0.6547(4) 0.037(3) Uani 1 1 d . . . . .
O38 O 0.2890(6) 0.4111(6) 0.5387(4) 0.039(3) Uani 1 1 d . . . . .
O39 O 0.1747(6) 0.3809(5) 0.5917(4) 0.036(3) Uani 1 1 d . . . . .
O40 O 0.0656(6) 0.2930(5) 0.6815(4) 0.042(3) Uani 1 1 d . . . . .
O41 O 0.0344(6) 0.3529(6) 0.6104(4) 0.044(3) Uani 1 1 d . . . . .
O42 O -0.0489(6) 0.4376(7) 0.6149(5) 0.074(4) Uani 1 1 d . . . . .
O43 O 0.1191(6) 0.6973(6) 0.6923(5) 0.060(4) Uani 1 1 d . . . . .
O44 O 0.1994(5) 0.6374(5) 0.6415(4) 0.038(3) Uani 1 1 d . . . . .
O45 O 0.0898(6) 0.5438(6) 0.6750(4) 0.044(3) Uani 1 1 d . . . . .
O46 O 0.1077(6) 0.4977(6) 0.5998(4) 0.045(3) Uani 1 1 d . . . . .
O47 O 0.2245(6) 0.5099(5) 0.5572(4) 0.037(3) Uani 1 1 d . . . . .
O48 O 0.0132(6) 0.3966(6) 0.6906(4) 0.046(3) Uani 1 1 d . . . . .
O49 O 0.3136(6) 0.6499(5) 0.5977(4) 0.037(3) Uani 1 1 d . . . . .
O50 O 0.1575(6) 0.6254(6) 0.7559(4) 0.050(3) Uani 1 1 d . . . . .
O51 O 0.2738(5) 0.7243(5) 0.7192(4) 0.036(3) Uani 1 1 d . . . . .
O52 O 0.3769(5) 0.6948(5) 0.6854(4) 0.032(3) Uani 1 1 d . . . . .
O53 O 0.2485(5) 0.5827(5) 0.7210(3) 0.030(3) Uani 1 1 d . . . . .
O54 O 0.4759(5) 0.7035(5) 0.6242(3) 0.032(3) Uani 1 1 d . . . . .
O55 O 0.1959(7) 0.5861(7) 0.8405(4) 0.061(4) Uani 1 1 d . . . . .
O56 O 0.3106(6) 0.6767(5) 0.7951(4) 0.038(3) Uani 1 1 d . . . . .
O57 O 0.4282(6) 0.8013(6) 0.7672(4) 0.046(3) Uani 1 1 d . . . . .
O58 O 0.1313(6) 0.4779(6) 0.7603(4) 0.044(3) Uani 1 1 d . . . . .
O59 O 0.2679(5) 0.5354(5) 0.6413(3) 0.028(2) Uani 1 1 d . . . . .
O60 O 0.0291(7) 0.3248(7) 0.7642(5) 0.068(4) Uani 1 1 d . . . . .
O61 O 0.1830(6) 0.3728(6) 0.7545(4) 0.046(3) Uani 1 1 d . . . . .
O62 O 0.3753(5) 0.5502(5) 0.5973(3) 0.029(2) Uani 1 1 d . . . . .
O63 O 0.4312(5) 0.5927(5) 0.6838(3) 0.031(3) Uani 1 1 d . . . . .
O64 O 0.2829(6) 0.5306(6) 0.8010(4) 0.044(3) Uani 1 1 d . . . . .
O65 O 0.4260(5) 0.6607(5) 0.7590(3) 0.029(2) Uani 1 1 d . . . . .
O66 O 0.4422(6) 0.5309(5) 0.7643(3) 0.030(3) Uani 1 1 d . . . . .
O67 O 0.5585(6) 0.5778(6) 0.7193(4) 0.038(3) Uani 1 1 d . . . . .
O68 O 0.5679(5) 0.7200(5) 0.7220(3) 0.029(2) Uani 1 1 d . . . . .
O69 O 0.5667(6) 0.6708(5) 0.7982(3) 0.030(3) Uani 1 1 d . . . . .
O70 O 0.7991(7) 0.8217(6) 0.6418(4) 0.052(3) Uani 1 1 d . . . . .
O71 O 0.7999(6) 0.6026(5) 0.8343(4) 0.034(3) Uani 1 1 d . . . . .
O72 O 0.6770(6) 0.6152(5) 0.8537(3) 0.034(3) Uani 1 1 d . . . . .
O73 O 0.8702(6) 0.7993(6) 0.7226(4) 0.047(3) Uani 1 1 d . . . . .
O74 O 0.6833(6) 0.8237(5) 0.6852(3) 0.030(3) Uani 1 1 d . . . . .
O75 O 0.5636(6) 0.8564(6) 0.7109(4) 0.048(3) Uani 1 1 d . . . . .
O76 O 0.5159(6) 0.7571(5) 0.8529(4) 0.035(3) Uani 1 1 d . . . . .
O77 O 0.6176(6) 0.8183(5) 0.7942(3) 0.030(3) Uani 1 1 d . . . . .
O78 O 0.7466(6) 0.8101(5) 0.7618(3) 0.033(3) Uani 1 1 d . . . . .
O79 O 0.6200(6) 0.7037(5) 0.8861(3) 0.036(3) Uani 1 1 d . . . . .
O80 O 0.8350(5) 0.9185(5) 0.7226(4) 0.039(3) Uani 1 1 d . . . . .
O81 O 0.6773(6) 0.8531(5) 0.8807(3) 0.031(3) Uani 1 1 d . . . . .
O82 O 0.7173(6) 0.9267(5) 0.7577(3) 0.034(3) Uani 1 1 d . . . . .
O83 O 0.8444(5) 0.7608(5) 0.8093(4) 0.035(3) Uani 1 1 d . . . . .
O84 O 0.9365(6) 0.6977(6) 0.8084(4) 0.045(3) Uani 1 1 d . . . . .
O85 O 0.8207(6) 0.6513(6) 0.7336(4) 0.043(3) Uani 1 1 d . . . . .
O86 O 0.7171(6) 0.7022(5) 0.6828(4) 0.040(3) Uani 1 1 d . . . . .
O87 O 0.9763(7) 0.7366(7) 0.7257(4) 0.061(4) Uani 1 1 d . . . . .
O88 O 0.8387(7) 0.5943(6) 0.9683(4) 0.051(3) Uani 1 1 d . . . . .
O89 O 0.8237(6) 0.7146(5) 0.8948(3) 0.035(3) Uani 1 1 d . . . . .
O90 O 0.7082(6) 0.6597(6) 0.9475(4) 0.040(3) Uani 1 1 d . . . . .
O91 O 0.9839(6) 0.8419(5) 0.7954(4) 0.042(3) Uani 1 1 d . . . . .
O92 O 0.7265(5) 0.7701(5) 0.8411(3) 0.029(3) Uani 1 1 d . . . . .
O93 O 0.8710(6) 1.0441(6) 0.7842(4) 0.051(3) Uani 1 1 d . . . . .
O94 O 0.7915(6) 0.9314(5) 0.8388(4) 0.039(3) Uani 1 1 d . . . . .
O95 O 0.8240(7) 0.9641(6) 0.9310(4) 0.056(3) Uani 1 1 d . . . . .
O96 O 0.7679(6) 0.8065(6) 0.9260(3) 0.039(3) Uani 1 1 d . . . . .
O97 O 0.9060(6) 0.9252(6) 0.8067(4) 0.044(3) Uani 1 1 d . . . . .
O98 O 0.8832(6) 0.8838(5) 0.8826(4) 0.045(3) Uani 1 1 d . . . . .
O99 O 1.0414(6) 0.9566(6) 0.8690(4) 0.059(4) Uani 1 1 d . . . . .
O100 O 0.9609(5) 0.8033(5) 0.8756(4) 0.040(3) Uani 1 1 d . . . . .
O101 O 0.9421(6) 0.6626(6) 0.8940(4) 0.056(4) Uani 1 1 d . . . . .
O102 O 0.7113(6) 0.5168(5) 0.8981(3) 0.035(3) Uani 1 1 d . . . . .
O103 O 0.7223(6) 0.4482(5) 0.8259(3) 0.033(3) Uani 1 1 d . . . . .
O104 O 0.5667(7) 0.3976(6) 1.0207(4) 0.051(3) Uani 1 1 d . . . . .
O105 O 0.4759(6) 0.2981(5) 0.7837(4) 0.036(3) Uani 1 1 d . . . . .
O106 O 0.5287(6) 0.3087(5) 0.7084(3) 0.033(3) Uani 1 1 d . . . . .
O107 O 0.4895(6) 0.1679(5) 0.7937(4) 0.036(3) Uani 1 1 d . . . . .
O108 O 0.4736(6) 0.0225(5) 0.7944(4) 0.044(3) Uani 1 1 d . . . . .
O109 O 0.4528(6) 0.1017(5) 0.8673(3) 0.034(3) Uani 1 1 d . . . . .
O110 O 0.6644(7) 0.0862(6) 0.9566(4) 0.055(3) Uani 1 1 d . . . . .
O111 O 0.6997(6) 0.2115(5) 0.7365(4) 0.037(3) Uani 1 1 d . . . . .
O112 O 0.4494(7) 0.2390(6) 0.8842(4) 0.049(3) Uani 1 1 d . . . . .
O113 O 0.6140(5) 0.2781(5) 0.7752(3) 0.027(2) Uani 1 1 d . . . . .
O114 O 0.7715(6) 0.3555(5) 0.7885(3) 0.032(3) Uani 1 1 d . . . . .
O115 O 0.7185(5) 0.3157(5) 0.8586(3) 0.029(2) Uani 1 1 d . . . . .
O116 O 0.5465(6) 0.2706(5) 0.9633(4) 0.042(3) Uani 1 1 d . . . . .
O117 O 0.8691(6) 0.3787(6) 0.8663(4) 0.040(3) Uani 1 1 d . . . . .
O118 O 0.6819(6) 0.3660(5) 0.9299(3) 0.035(3) Uani 1 1 d . . . . .
O119 O 0.8857(6) 0.5039(6) 0.8259(4) 0.042(3) Uani 1 1 d . . . . .
O120 O 0.5481(6) 0.3933(5) 0.9296(4) 0.041(3) Uani 1 1 d . . . . .
O121 O 0.6951(7) 0.4832(6) 0.9817(4) 0.046(3) Uani 1 1 d . . . . .
O122 O 0.8206(6) 0.4547(6) 0.9854(4) 0.047(3) Uani 1 1 d . . . . .
O123 O 0.6907(6) 0.3600(6) 1.0149(4) 0.050(3) Uani 1 1 d . . . . .
O124 O 0.8281(7) 0.3452(7) 1.0351(4) 0.057(3) Uani 1 1 d . . . . .
O125 O 0.6987(6) 0.2422(5) 0.9695(3) 0.039(3) Uani 1 1 d . . . . .
O126 O 0.8952(6) 0.2629(6) 0.8997(4) 0.057(4) Uani 1 1 d . . . . .
O127 O 0.7318(6) 0.1939(6) 0.8985(4) 0.039(3) Uani 1 1 d . . . . .
O128 O 0.5467(6) 0.1333(6) 0.9470(4) 0.046(3) Uani 1 1 d . . . . .
O129 O 0.7793(6) 0.2369(5) 0.8238(3) 0.033(3) Uani 1 1 d . . . . .
O130 O 0.5893(6) 0.2197(5) 0.8870(3) 0.030(3) Uani 1 1 d . . . . .
O131 O 0.4003(7) 0.1355(6) 0.9417(4) 0.054(3) Uani 1 1 d . . . . .
O132 O 0.6229(6) 0.1607(5) 0.8076(3) 0.031(3) Uani 1 1 d . . . . .
O133 O 0.5840(6) 0.0844(5) 0.8742(3) 0.037(3) Uani 1 1 d . . . . .
O134 O 0.4221(5) 0.1021(5) 0.6113(3) 0.024(2) Uani 1 1 d . . . . .
O135 O 0.5811(6) 0.4617(5) 0.8329(3) 0.033(3) Uani 1 1 d . . . . .
O136 O 0.8226(6) 0.4749(6) 0.9018(4) 0.039(3) Uani 1 1 d . . . . .
O137 O 0.6637(6) 0.5218(6) 0.7718(4) 0.036(3) Uani 1 1 d . . . . .
O138 O 0.3172(6) 0.1114(5) 0.4801(4) 0.041(3) Uani 1 1 d . . . . .
O139 O 0.1541(5) 0.4346(5) 0.6763(4) 0.035(3) Uani 1 1 d . . . . .
O140 O 0.5616(6) 0.1121(5) 0.6321(3) 0.031(3) Uani 1 1 d . . . . .
W1 W 0.37657(4) -0.02308(4) 0.57203(2) 0.03477(17) Uani 1 1 d . . . . .
W2 W 0.19846(4) -0.03413(3) 0.61096(3) 0.03594(17) Uani 1 1 d . . . . .
W3 W 0.24309(4) 0.04331(4) 0.50696(2) 0.03771(18) Uani 1 1 d . . . . .
W4 W 0.23482(4) 0.20526(4) 0.54758(2) 0.03286(16) Uani 1 1 d . . . . .
W5 W 0.40272(4) 0.21856(4) 0.51707(2) 0.03387(17) Uani 1 1 d . . . . .
W6 W 0.53282(4) 0.15410(4) 0.58032(2) 0.03345(17) Uani 1 1 d . . . . .
W7 W 0.49416(4) 0.07581(3) 0.67333(2) 0.02930(16) Uani 1 1 d . . . . .
W8 W 0.31641(4) 0.06795(3) 0.70961(2) 0.02838(16) Uani 1 1 d . . . . .
W9 W 0.19633(4) 0.12871(3) 0.65147(2) 0.03036(16) Uani 1 1 d . . . . .
W10 W 0.32449(4) 0.33696(3) 0.66008(2) 0.02669(15) Uani 1 1 d . . . . .
W11 W 0.11347(4) 0.31373(4) 0.63099(3) 0.03769(18) Uani 1 1 d . . . . .
W12 W 0.27469(4) 0.45416(3) 0.58549(2) 0.02972(16) Uani 1 1 d . . . . .
W13 W 0.09648(4) 0.37630(4) 0.73230(3) 0.0448(2) Uani 1 1 d . . . . .
W14 W 0.22156(4) 0.57298(4) 0.79006(3) 0.04214(19) Uani 1 1 d . . . . .
W15 W 0.36462(4) 0.70618(3) 0.74713(2) 0.03176(16) Uani 1 1 d . . . . .
W16 W 0.39192(4) 0.63686(3) 0.63917(2) 0.02721(15) Uani 1 1 d . . . . .
W17 W 0.03948(4) 0.44201(4) 0.64153(3) 0.0470(2) Uani 1 1 d . . . . .
W18 W 0.19917(4) 0.57915(4) 0.59155(3) 0.03724(18) Uani 1 1 d . . . . .
W19 W 0.16937(4) 0.64426(4) 0.70022(3) 0.0432(2) Uani 1 1 d . . . . .
W20 W 0.49948(3) 0.61162(3) 0.74156(2) 0.02491(15) Uani 1 1 d . . . . .
W21 W 0.62807(4) 0.82189(3) 0.73228(2) 0.02968(16) Uani 1 1 d . . . . .
W22 W 0.60188(4) 0.76110(3) 0.84136(2) 0.02886(16) Uani 1 1 d . . . . .
W23 W 0.72222(4) 0.70095(3) 0.90003(2) 0.03106(16) Uani 1 1 d . . . . .
W24 W 0.88759(4) 0.69081(4) 0.85799(3) 0.03552(17) Uani 1 1 d . . . . .
W25 W 0.90621(4) 0.73768(4) 0.75544(3) 0.04006(19) Uani 1 1 d . . . . .
W26 W 0.77587(4) 0.80252(4) 0.69281(3) 0.03661(18) Uani 1 1 d . . . . .
W27 W 0.82254(4) 0.94502(4) 0.77879(3) 0.03857(18) Uani 1 1 d . . . . .
W28 W 0.79132(4) 0.88751(4) 0.88874(3) 0.03797(18) Uani 1 1 d . . . . .
W29 W 0.95556(4) 0.87816(4) 0.84335(3) 0.04279(19) Uani 1 1 d . . . . .
W30 W 0.67875(4) 0.52085(3) 0.82980(2) 0.02731(15) Uani 1 1 d . . . . .
W31 W 0.77035(4) 0.50393(4) 0.94484(2) 0.03439(17) Uani 1 1 d . . . . .
W32 W 0.60390(4) 0.38015(4) 0.97583(2) 0.03768(17) Uani 1 1 d . . . . .
W33 W 0.47939(4) 0.18410(4) 0.91702(2) 0.03725(18) Uani 1 1 d . . . . .
W34 W 0.52084(4) 0.11238(3) 0.82658(2) 0.03132(16) Uani 1 1 d . . . . .
W35 W 0.69614(4) 0.24937(3) 0.78838(2) 0.02990(16) Uani 1 1 d . . . . .
W36 W 0.81146(4) 0.43108(3) 0.84322(2) 0.03149(16) Uani 1 1 d . . . . .
W37 W 0.76692(4) 0.34937(4) 0.98981(2) 0.04104(18) Uani 1 1 d . . . . .
W38 W 0.81581(4) 0.28193(4) 0.88831(3) 0.03773(18) Uani 1 1 d . . . . .
W39 W 0.63957(4) 0.14844(4) 0.92856(3) 0.04014(18) Uani 1 1 d . . . . .
W40 W 0.50427(4) 0.24696(3) 0.74744(2) 0.02502(15) Uani 1 1 d . . . . .
O19W O 0.8013(10) 0.0819(10) 0.8670(6) 0.119(6) Uiso 1 1 d . . . . .
O20W O 0.6918(9) 0.3157(9) 0.6794(6) 0.105(5) Uiso 1 1 d . . . . .
O21W O 0.2268(10) 0.7847(10) 0.5979(6) 0.118(6) Uiso 1 1 d . . . . .
O22W O -0.0050(12) -0.0304(12) 0.6293(8) 0.162(8) Uiso 1 1 d . . . . .
O23W O 0.2588(11) 0.2899(11) 0.4385(7) 0.136(7) Uiso 1 1 d . . . . .
O24W O 1.0132(12) 0.4228(11) 0.8368(7) 0.147(8) Uiso 1 1 d . . . . .
O25W O 0.1790(13) 0.1572(13) 0.8207(8) 0.179(9) Uiso 1 1 d . . . . .
O26W O 0.5637(12) 0.7406(11) 0.9606(7) 0.150(8) Uiso 1 1 d . . . . .
O27W O 0.1880(12) 0.3684(11) 0.3715(7) 0.149(8) Uiso 1 1 d . . . . .
O28W O 0.3144(17) 0.0027(16) 0.4063(10) 0.238(13) Uiso 1 1 d . . . . .
O29W O 0.2053(12) 0.4897(11) 0.4638(7) 0.150(8) Uiso 1 1 d . . . . .
O30W O 0.1274(13) 0.0356(12) 0.7607(8) 0.164(8) Uiso 1 1 d . . . . .
O31W O -0.0108(13) 0.5121(12) 0.7544(8) 0.168(9) Uiso 1 1 d . . . . .
O32W O 0.1986(15) -0.0108(14) 0.3427(9) 0.199(10) Uiso 1 1 d . . . . .
O33W O 0.1195(14) 0.3215(14) 0.4767(9) 0.190(10) Uiso 1 1 d . . . . .
O34W O 0.9576(13) 0.4835(13) 0.9540(8) 0.171(9) Uiso 1 1 d . . . . .
O35W O 0.0535(13) 0.6912(13) 0.5924(8) 0.176(9) Uiso 1 1 d . . . . .
O36W O 0.0444(13) 0.0091(12) 0.5398(7) 0.161(8) Uiso 1 1 d . . . . .
O37W O 0.2740(14) -0.1148(14) 0.4454(9) 0.192(10) Uiso 1 1 d . . . . .
O38W O -0.0157(16) 0.0059(15) 0.7020(10) 0.221(12) Uiso 1 1 d . . . . .
O39W O 0.7161(19) 0.2222(18) 0.5056(11) 0.273(15) Uiso 1 1 d . . . . .
O40W O 1.044(2) 0.5642(19) 0.8406(12) 0.294(16) Uiso 1 1 d . . . . .

loop_
_atom_site_aniso_label
_atom_site_aniso_U_11
_atom_site_aniso_U_22
_atom_site_aniso_U_33
_atom_site_aniso_U_23
_atom_site_aniso_U_13
_atom_site_aniso_U_12
As1 0.0290(9) 0.0201(7) 0.0257(10) 0.0057(7) 0.0055(7) 0.0124(7)
As2 0.0231(8) 0.0241(8) 0.0391(11) 0.0087(8) 0.0098(8) 0.0116(7)
As3 0.0256(8) 0.0240(8) 0.0304(10) 0.0051(7) 0.0080(8) 0.0105(7)
As4 0.0299(9) 0.0238(8) 0.0261(10) 0.0039(7) 0.0045(8) 0.0133(7)
Cl1 0.080(4) 0.116(5) 0.069(4) 0.034(4) 0.021(3) 0.065(4)
Cl2 0.087(4) 0.056(3) 0.084(5) -0.010(3) 0.031(4) 0.008(3)
K1 0.063(3) 0.041(2) 0.070(3) 0.003(2) -0.012(2) 0.029(2)
Na1 0.065(5) 0.037(4) 0.029(4) -0.002(3) 0.007(4) 0.014(4)
Na2 0.038(4) 0.034(4) 0.078(6) -0.009(4) 0.019(4) 0.017(3)
Na3 0.027(4) 0.065(5) 0.067(6) 0.038(4) 0.008(4) 0.021(4)
Na4 0.081(5) 0.069(5) 0.038(5) 0.010(4) 0.013(4) 0.060(4)
Na5 0.081(6) 0.036(4) 0.049(5) 0.011(4) 0.015(4) 0.022(4)
Na6 0.064(5) 0.058(5) 0.088(7) 0.015(5) 0.014(5) 0.029(4)
Na7 0.081(6) 0.056(5) 0.082(7) 0.007(5) -0.003(5) 0.032(5)
Na8 0.125(8) 0.073(6) 0.080(7) -0.007(5) 0.001(6) 0.060(6)
Na9 0.086(6) 0.058(5) 0.098(8) 0.007(5) 0.006(5) 0.038(5)
Na10 0.098(7) 0.097(7) 0.108(9) 0.010(6) 0.013(6) 0.054(6)
Na11 0.091(7) 0.072(6) 0.105(8) -0.007(5) 0.043(6) 0.024(5)
Na12 0.120(8) 0.091(7) 0.089(8) 0.012(6) 0.027(6) 0.052(6)
O1 0.063(8) 0.042(7) 0.034(8) -0.009(6) -0.028(6) 0.016(7)
O2 0.042(7) 0.032(6) 0.034(7) 0.000(5) -0.013(5) 0.020(5)
O3 0.055(8) 0.050(7) 0.060(10) 0.006(7) -0.002(7) 0.030(7)
O4 0.027(6) 0.032(6) 0.043(8) 0.013(5) 0.007(5) 0.011(5)
O5 0.073(9) 0.023(6) 0.036(8) -0.003(5) 0.000(6) 0.026(6)
O6 0.050(7) 0.026(6) 0.049(9) -0.006(6) -0.004(6) 0.009(6)
O7 0.048(7) 0.036(6) 0.050(8) 0.013(6) 0.009(6) 0.026(6)
O8 0.050(7) 0.035(6) 0.040(8) 0.005(6) 0.003(6) 0.024(6)
O9 0.031(6) 0.024(5) 0.036(7) 0.007(5) 0.006(5) 0.011(5)
O10 0.065(8) 0.039(6) 0.039(8) 0.017(6) 0.029(6) 0.034(6)
O11 0.034(6) 0.022(5) 0.038(8) 0.007(5) 0.003(5) 0.001(5)
O1W 0.081(10) 0.042(7) 0.049(9) 0.011(6) 0.012(7) 0.033(7)
O2W 0.105(15) 0.088(13) 0.078(15) 0.071(12) 0.072(13) 0.074(13)
O3W 0.078(9) 0.077(9) 0.023(8) 0.000(7) 0.028(7) 0.032(8)
O4W 0.065(9) 0.061(8) 0.064(10) 0.030(8) 0.022(8) 0.022(7)
O5W 0.069(10) 0.045(8) 0.116(14) 0.026(8) 0.014(9) 0.023(7)
O6W 0.067(10) 0.052(8) 0.143(16) 0.035(9) 0.023(10) 0.029(8)
O7W 0.070(10) 0.107(11) 0.049(10) 0.002(8) 0.007(8) 0.056(9)
O8W 0.094(11) 0.062(9) 0.056(10) 0.004(8) 0.010(9) 0.019(8)
O9W 0.072(10) 0.094(11) 0.126(15) 0.027(11) -0.006(10) 0.056(9)
O10W 0.079(11) 0.063(9) 0.088(13) 0.023(9) 0.020(9) 0.023(8)
O11W 0.106(12) 0.054(8) 0.092(13) 0.012(8) 0.034(10) 0.041(9)
O12W 0.108(12) 0.031(7) 0.105(13) -0.012(8) 0.003(10) 0.031(8)
O13W 0.083(11) 0.062(9) 0.083(13) -0.006(8) 0.008(9) 0.000(8)
O14W 0.079(10) 0.105(11) 0.058(10) 0.030(9) 0.003(8) 0.051(9)
O15W 0.080(11) 0.060(9) 0.124(15) 0.012(9) 0.008(10) 0.038(9)
O16W 0.125(14) 0.109(12) 0.055(11) 0.030(10) 0.013(10) 0.055(11)
O17W 0.128(15) 0.134(14) 0.112(15) 0.054(12) 0.029(12) 0.095(13)
O18W 0.135(16) 0.146(15) 0.073(13) -0.014(11) 0.012(11) 0.089(14)
O12 0.029(6) 0.032(6) 0.038(8) -0.005(5) -0.001(5) 0.011(5)
O13 0.056(7) 0.033(6) 0.023(7) 0.009(5) 0.014(6) 0.026(6)
O14 0.045(7) 0.034(6) 0.027(7) -0.007(5) -0.003(5) 0.021(6)
O15 0.030(6) 0.038(6) 0.034(7) 0.008(5) 0.005(5) 0.019(5)
O16 0.029(6) 0.026(6) 0.052(8) 0.006(5) 0.013(6) 0.010(5)
O17 0.046(7) 0.028(6) 0.038(8) 0.004(5) 0.001(6) 0.022(5)
O18 0.067(8) 0.046(7) 0.034(8) 0.019(6) 0.014(6) 0.025(7)
O19 0.041(7) 0.034(6) 0.045(8) 0.016(6) 0.018(6) 0.024(5)
O20 0.040(6) 0.023(5) 0.033(7) 0.007(5) 0.011(5) 0.020(5)
O21 0.029(6) 0.020(5) 0.033(7) -0.001(5) 0.008(5) 0.010(5)
O22 0.042(7) 0.028(6) 0.033(7) 0.004(5) 0.014(6) 0.010(5)
O23 0.048(7) 0.043(7) 0.039(8) 0.017(6) 0.020(6) 0.023(6)
O24 0.039(6) 0.025(5) 0.039(7) 0.007(5) 0.014(6) 0.019(5)
O25 0.058(8) 0.075(9) 0.041(8) 0.028(7) 0.026(7) 0.039(7)
O26 0.047(7) 0.052(7) 0.021(7) 0.006(5) 0.007(5) 0.033(6)
O27 0.026(6) 0.023(5) 0.032(7) 0.006(5) 0.010(5) 0.008(5)
O28 0.046(7) 0.038(6) 0.041(8) 0.013(6) 0.017(6) 0.019(6)
O29 0.021(5) 0.018(5) 0.036(7) -0.006(5) 0.004(5) 0.006(4)
O30 0.048(7) 0.036(6) 0.036(8) 0.004(5) 0.015(6) 0.024(6)
O31 0.024(6) 0.022(5) 0.037(7) 0.005(5) -0.002(5) 0.010(5)
O32 0.035(6) 0.024(5) 0.031(7) 0.007(5) 0.006(5) 0.011(5)
O33 0.041(7) 0.053(7) 0.048(9) 0.014(6) -0.003(6) 0.024(6)
O34 0.044(7) 0.032(6) 0.061(10) -0.003(6) -0.001(7) 0.004(6)
O35 0.044(7) 0.035(6) 0.024(7) -0.007(5) 0.002(5) 0.013(6)
O36 0.023(5) 0.018(5) 0.035(7) 0.003(5) 0.000(5) 0.011(4)
O37 0.028(6) 0.027(6) 0.052(8) 0.006(5) 0.000(6) 0.012(5)
O38 0.038(7) 0.050(7) 0.034(7) 0.009(6) 0.009(6) 0.025(6)
O39 0.029(6) 0.026(5) 0.045(8) 0.003(5) -0.008(5) 0.012(5)
O40 0.033(6) 0.028(6) 0.064(9) 0.012(6) 0.020(6) 0.011(5)
O41 0.022(6) 0.038(6) 0.067(9) 0.012(6) -0.005(6) 0.012(5)
O42 0.023(7) 0.064(9) 0.121(14) 0.008(9) 0.002(8) 0.014(6)
O43 0.043(7) 0.038(7) 0.105(12) -0.011(7) 0.012(7) 0.030(6)
O44 0.023(6) 0.024(5) 0.072(9) 0.011(6) 0.011(6) 0.015(5)
O45 0.035(7) 0.045(7) 0.067(9) 0.009(6) 0.017(6) 0.030(6)
O46 0.036(7) 0.034(6) 0.068(9) 0.009(6) -0.002(6) 0.021(6)
O47 0.036(6) 0.042(6) 0.038(8) 0.019(6) -0.002(5) 0.024(6)
O48 0.024(6) 0.037(6) 0.070(10) 0.013(6) 0.012(6) 0.006(5)
O49 0.039(7) 0.026(6) 0.047(8) 0.014(5) 0.004(6) 0.015(5)
O50 0.041(7) 0.069(8) 0.059(9) 0.011(7) 0.024(7) 0.038(7)
O51 0.027(6) 0.024(5) 0.058(8) 0.000(5) 0.003(6) 0.016(5)
O52 0.027(6) 0.026(5) 0.050(8) 0.020(5) 0.016(5) 0.013(5)
O53 0.033(6) 0.027(5) 0.035(7) 0.002(5) 0.015(5) 0.018(5)
O54 0.030(6) 0.023(5) 0.040(7) 0.010(5) 0.012(5) 0.007(5)
O55 0.067(9) 0.065(8) 0.059(10) -0.001(7) 0.036(8) 0.032(7)
O56 0.035(6) 0.026(6) 0.054(8) 0.002(5) 0.029(6) 0.011(5)
O57 0.049(7) 0.047(7) 0.044(8) -0.002(6) 0.010(6) 0.026(6)
O58 0.034(7) 0.045(7) 0.062(9) 0.009(6) 0.030(6) 0.021(6)
O59 0.029(6) 0.028(5) 0.027(7) 0.008(5) 0.008(5) 0.011(5)
O60 0.051(8) 0.072(9) 0.093(12) 0.036(8) 0.036(8) 0.030(7)
O61 0.034(7) 0.035(6) 0.064(9) 0.003(6) 0.016(6) 0.011(6)
O62 0.030(6) 0.027(5) 0.031(7) 0.001(5) -0.004(5) 0.017(5)
O63 0.030(6) 0.038(6) 0.036(7) 0.011(5) 0.009(5) 0.023(5)
O64 0.055(8) 0.034(6) 0.044(8) 0.006(6) 0.009(6) 0.021(6)
O65 0.026(6) 0.035(6) 0.031(7) -0.007(5) 0.010(5) 0.018(5)
O66 0.045(7) 0.023(5) 0.022(6) 0.001(5) 0.017(5) 0.012(5)
O67 0.034(6) 0.042(6) 0.042(8) 0.009(6) 0.007(6) 0.020(6)
O68 0.032(6) 0.022(5) 0.028(7) 0.002(5) 0.004(5) 0.011(5)
O69 0.046(7) 0.019(5) 0.033(7) 0.005(5) 0.018(6) 0.017(5)
O70 0.064(8) 0.057(8) 0.048(9) 0.024(7) 0.033(7) 0.030(7)
O71 0.032(6) 0.024(5) 0.055(8) 0.011(5) 0.019(6) 0.016(5)
O72 0.032(6) 0.025(5) 0.038(7) -0.002(5) 0.010(5) 0.008(5)
O73 0.040(7) 0.029(6) 0.065(9) 0.008(6) 0.012(6) 0.010(6)
O74 0.041(6) 0.024(5) 0.026(7) 0.010(5) 0.005(5) 0.014(5)
O75 0.057(8) 0.043(7) 0.058(9) 0.016(6) 0.022(7) 0.030(6)
O76 0.041(7) 0.042(6) 0.037(7) 0.010(5) 0.022(6) 0.026(6)
O77 0.040(6) 0.023(5) 0.038(7) 0.011(5) 0.020(5) 0.019(5)
O78 0.037(6) 0.034(6) 0.033(7) 0.012(5) 0.002(5) 0.020(5)
O79 0.045(7) 0.036(6) 0.027(7) 0.008(5) 0.010(6) 0.018(6)
O80 0.026(6) 0.017(5) 0.065(9) 0.011(5) 0.024(6) -0.003(5)
O81 0.041(6) 0.028(5) 0.027(7) 0.003(5) 0.006(5) 0.019(5)
O82 0.044(7) 0.026(5) 0.030(7) 0.007(5) 0.011(5) 0.014(5)
O83 0.029(6) 0.034(6) 0.043(8) 0.020(5) 0.005(5) 0.014(5)
O84 0.030(6) 0.040(6) 0.063(9) 0.012(6) 0.007(6) 0.014(6)
O85 0.035(7) 0.043(7) 0.052(9) 0.001(6) 0.010(6) 0.020(6)
O86 0.039(7) 0.036(6) 0.040(8) 0.003(6) -0.008(6) 0.018(6)
O87 0.045(8) 0.077(9) 0.065(10) 0.015(8) 0.023(7) 0.028(7)
O88 0.052(8) 0.031(6) 0.051(9) -0.006(6) 0.004(7) 0.006(6)
O89 0.039(7) 0.037(6) 0.027(7) -0.007(5) 0.001(5) 0.019(5)
O90 0.042(7) 0.037(6) 0.044(8) 0.017(6) 0.006(6) 0.020(6)
O91 0.029(6) 0.029(6) 0.052(8) 0.007(6) 0.000(6) 0.001(5)
O92 0.029(6) 0.015(5) 0.042(7) 0.002(5) 0.009(5) 0.010(5)
O93 0.039(7) 0.036(6) 0.067(10) 0.012(6) 0.013(7) 0.005(6)
O94 0.042(7) 0.033(6) 0.041(8) 0.008(5) 0.012(6) 0.014(5)
O95 0.075(9) 0.045(7) 0.034(8) -0.012(6) -0.008(7) 0.024(7)
O96 0.057(8) 0.046(7) 0.009(6) -0.008(5) -0.008(5) 0.025(6)
O97 0.036(7) 0.035(6) 0.052(9) -0.003(6) 0.011(6) 0.008(5)
O98 0.047(7) 0.028(6) 0.054(9) 0.002(6) 0.008(6) 0.011(6)
O99 0.025(6) 0.039(7) 0.086(11) 0.007(7) -0.009(7) -0.001(6)
O100 0.018(6) 0.026(6) 0.057(9) -0.018(5) -0.009(5) 0.003(5)
O101 0.038(7) 0.057(8) 0.068(10) 0.016(7) -0.014(7) 0.025(6)
O102 0.054(7) 0.034(6) 0.020(7) 0.000(5) 0.005(6) 0.024(6)
O103 0.042(7) 0.028(5) 0.037(7) -0.001(5) 0.005(5) 0.023(5)
O104 0.078(9) 0.051(7) 0.026(8) 0.009(6) 0.016(7) 0.030(7)
O105 0.045(7) 0.023(5) 0.037(7) -0.003(5) 0.007(6) 0.015(5)
O106 0.040(6) 0.030(6) 0.034(7) 0.017(5) 0.009(5) 0.018(5)
O107 0.041(7) 0.037(6) 0.040(8) 0.011(5) 0.017(6) 0.024(6)
O108 0.045(7) 0.029(6) 0.046(8) 0.006(6) 0.006(6) 0.009(6)
O109 0.038(6) 0.020(5) 0.034(7) -0.002(5) 0.008(5) 0.006(5)
O110 0.072(9) 0.054(7) 0.039(8) 0.024(6) 0.004(7) 0.029(7)
O111 0.029(6) 0.028(6) 0.049(8) 0.000(5) -0.001(6) 0.012(5)
O112 0.062(8) 0.063(8) 0.037(8) 0.017(6) 0.018(6) 0.040(7)
O113 0.037(6) 0.020(5) 0.031(7) 0.009(5) 0.005(5) 0.018(5)
O114 0.041(7) 0.032(6) 0.033(7) 0.011(5) 0.013(5) 0.023(5)
O115 0.031(6) 0.039(6) 0.023(6) 0.010(5) 0.010(5) 0.020(5)
O116 0.055(8) 0.030(6) 0.024(7) -0.003(5) 0.004(6) 0.008(6)
O117 0.032(6) 0.046(7) 0.044(8) 0.007(6) 0.002(6) 0.023(6)
O118 0.042(7) 0.017(5) 0.033(7) -0.010(5) 0.001(5) 0.006(5)
O119 0.020(6) 0.047(7) 0.046(8) 0.001(6) 0.008(6) 0.005(5)
O120 0.047(7) 0.033(6) 0.036(8) -0.007(5) 0.002(6) 0.016(6)
O121 0.069(8) 0.039(6) 0.030(8) 0.000(6) 0.016(6) 0.024(6)
O122 0.051(8) 0.042(7) 0.037(8) -0.005(6) -0.008(6) 0.020(6)
O123 0.048(8) 0.043(7) 0.046(9) -0.002(6) -0.003(6) 0.015(6)
O124 0.062(9) 0.058(8) 0.037(8) 0.007(6) -0.016(7) 0.023(7)
O125 0.049(7) 0.030(6) 0.028(7) 0.002(5) -0.011(6) 0.017(6)
O126 0.034(7) 0.063(8) 0.088(11) 0.030(8) 0.003(7) 0.033(6)
O127 0.039(7) 0.040(6) 0.041(8) 0.007(6) 0.002(6) 0.023(6)
O128 0.061(8) 0.044(7) 0.036(8) 0.016(6) 0.011(6) 0.026(6)
O129 0.046(7) 0.035(6) 0.025(7) -0.005(5) 0.002(5) 0.030(6)
O130 0.040(6) 0.020(5) 0.028(7) -0.001(5) 0.004(5) 0.013(5)
O131 0.057(8) 0.044(7) 0.059(10) 0.008(6) 0.023(7) 0.017(6)
O132 0.037(6) 0.035(6) 0.031(7) 0.014(5) 0.008(5) 0.024(5)
O133 0.053(7) 0.013(5) 0.035(7) -0.004(5) -0.005(6) 0.013(5)
O134 0.027(6) 0.021(5) 0.029(7) 0.005(5) 0.005(5) 0.015(5)
O135 0.030(6) 0.019(5) 0.036(7) 0.001(5) 0.012(5) -0.002(5)
O136 0.039(7) 0.040(6) 0.036(8) 0.010(6) 0.003(6) 0.016(6)
O137 0.029(6) 0.044(6) 0.044(8) 0.015(6) 0.009(5) 0.023(5)
O138 0.055(8) 0.034(6) 0.035(8) 0.000(5) 0.005(6) 0.023(6)
O139 0.025(6) 0.018(5) 0.056(8) 0.004(5) 0.008(5) 0.005(5)
O140 0.041(6) 0.033(6) 0.035(7) 0.011(5) 0.024(5) 0.027(5)
W1 0.0482(4) 0.0274(3) 0.0324(4) 0.0010(3) 0.0037(4) 0.0226(3)
W2 0.0366(4) 0.0207(3) 0.0424(5) 0.0017(3) 0.0024(4) 0.0083(3)
W3 0.0478(4) 0.0309(4) 0.0315(5) -0.0018(3) -0.0034(4) 0.0201(3)
W4 0.0376(4) 0.0290(3) 0.0316(4) 0.0027(3) -0.0014(3) 0.0179(3)
W5 0.0461(4) 0.0334(4) 0.0271(4) 0.0078(3) 0.0083(3) 0.0219(3)
W6 0.0421(4) 0.0337(4) 0.0332(4) 0.0083(3) 0.0126(3) 0.0230(3)
W7 0.0373(4) 0.0254(3) 0.0300(4) 0.0045(3) 0.0055(3) 0.0190(3)
W8 0.0314(4) 0.0215(3) 0.0315(4) 0.0076(3) 0.0066(3) 0.0109(3)
W9 0.0266(3) 0.0231(3) 0.0394(5) 0.0057(3) 0.0050(3) 0.0100(3)
W10 0.0257(3) 0.0206(3) 0.0331(4) 0.0050(3) 0.0030(3) 0.0109(3)
W11 0.0253(4) 0.0278(3) 0.0555(5) 0.0056(3) 0.0037(4) 0.0098(3)
W12 0.0316(4) 0.0255(3) 0.0316(4) 0.0042(3) 0.0021(3) 0.0141(3)
W13 0.0304(4) 0.0388(4) 0.0663(6) 0.0161(4) 0.0226(4) 0.0119(3)
W14 0.0418(4) 0.0404(4) 0.0523(5) 0.0095(4) 0.0254(4) 0.0210(4)
W15 0.0320(4) 0.0263(3) 0.0422(5) 0.0052(3) 0.0117(3) 0.0168(3)
W16 0.0284(3) 0.0234(3) 0.0317(4) 0.0079(3) 0.0060(3) 0.0130(3)
W17 0.0245(4) 0.0392(4) 0.0772(7) 0.0093(4) 0.0067(4) 0.0157(3)
W18 0.0331(4) 0.0324(4) 0.0486(5) 0.0092(3) -0.0001(4) 0.0193(3)
W19 0.0344(4) 0.0378(4) 0.0669(6) 0.0077(4) 0.0132(4) 0.0243(3)
W20 0.0261(3) 0.0209(3) 0.0296(4) 0.0058(3) 0.0060(3) 0.0121(3)
W21 0.0326(4) 0.0242(3) 0.0344(4) 0.0109(3) 0.0095(3) 0.0131(3)
W22 0.0348(4) 0.0254(3) 0.0303(4) 0.0051(3) 0.0099(3) 0.0163(3)
W23 0.0376(4) 0.0272(3) 0.0284(4) 0.0035(3) 0.0044(3) 0.0157(3)
W24 0.0277(4) 0.0309(4) 0.0449(5) 0.0049(3) 0.0021(3) 0.0126(3)
W25 0.0290(4) 0.0411(4) 0.0519(5) 0.0092(4) 0.0141(4) 0.0156(3)
W26 0.0390(4) 0.0363(4) 0.0386(5) 0.0132(3) 0.0168(4) 0.0171(3)
W27 0.0370(4) 0.0235(3) 0.0502(5) 0.0102(3) 0.0103(4) 0.0084(3)
W28 0.0447(4) 0.0237(3) 0.0381(5) -0.0018(3) 0.0038(4) 0.0118(3)
W29 0.0299(4) 0.0293(4) 0.0570(6) 0.0043(4) 0.0017(4) 0.0056(3)
W30 0.0281(4) 0.0231(3) 0.0306(4) 0.0033(3) 0.0029(3) 0.0128(3)
W31 0.0393(4) 0.0308(3) 0.0298(4) 0.0020(3) 0.0004(3) 0.0157(3)
W32 0.0484(4) 0.0376(4) 0.0270(4) 0.0031(3) 0.0085(4) 0.0198(4)
W33 0.0443(4) 0.0323(4) 0.0346(5) 0.0090(3) 0.0128(4) 0.0152(3)
W34 0.0393(4) 0.0236(3) 0.0317(4) 0.0068(3) 0.0051(3) 0.0153(3)
W35 0.0314(4) 0.0288(3) 0.0330(4) 0.0033(3) 0.0054(3) 0.0175(3)
W36 0.0270(4) 0.0289(3) 0.0395(5) 0.0050(3) 0.0049(3) 0.0143(3)
W37 0.0505(5) 0.0383(4) 0.0309(5) 0.0037(3) -0.0052(4) 0.0218(4)
W38 0.0376(4) 0.0364(4) 0.0423(5) 0.0051(3) -0.0017(4) 0.0230(3)
W39 0.0523(5) 0.0317(4) 0.0359(5) 0.0101(3) 0.0003(4) 0.0207(4)
W40 0.0284(3) 0.0206(3) 0.0273(4) 0.0041(3) 0.0037(3) 0.0129(3)

loop_
_atom_type_symbol
_atom_type_description
_atom_type_scat_dispersion_real
_atom_type_scat_dispersion_imag
_atom_type_scat_source
As As 0.0499 2.0058 'International Tables Vol C Tables 4.2.6.8 and 6.1.1.4'
Cl Cl 0.1484 0.1585 'International Tables Vol C Tables 4.2.6.8 and 6.1.1.4'
K K 0.2009 0.2494 'International Tables Vol C Tables 4.2.6.8 and 6.1.1.4'
Na Na 0.0362 0.0249 'International Tables Vol C Tables 4.2.6.8 and 6.1.1.4'
O O 0.0106 0.0060 'International Tables Vol C Tables 4.2.6.8 and 6.1.1.4'
W W -0.8490 6.8722 'International Tables Vol C Tables 4.2.6.8 and 6.1.1.4'

loop_
_geom_angle_atom_site_label_1
_geom_angle_atom_site_label_2
_geom_angle_atom_site_label_3
_geom_angle
_geom_angle_site_symmetry_1
_geom_angle_site_symmetry_3
_geom_angle_publ_flag
O20 As1 Na4 103.2(3) . . ?
O21 As1 Na4 148.0(3) . . ?
O21 As1 O20 96.8(4) . . ?
O21 As1 O134 96.0(4) . . ?
O134 As1 Na4 104.6(3) . . ?
O134 As1 O20 100.3(4) . . ?
O53 As2 Na2 103.7(3) . . ?
O53 As2 O139 99.6(4) . . ?
O59 As2 Na2 148.4(3) . . ?
O59 As2 O53 97.2(4) . . ?
O59 As2 O139 95.0(5) . . ?
O139 As2 Na2 104.4(3) . . ?
O78 As3 Na3 104.9(4) . . ?
O78 As3 O83 100.0(4) . . ?
O83 As3 Na3 104.0(4) . . ?
O92 As3 Na3 148.0(3) . . ?
O92 As3 O78 95.7(4) . . ?
O92 As3 O83 96.1(5) . . ?
O115 As4 Na1 147.5(3) . . ?
O115 As4 O130 96.8(4) . . ?
O118 As4 Na1 103.6(3) . . ?
O118 As4 O115 96.9(5) . . ?
O118 As4 O130 100.0(4) . . ?
O130 As4 Na1 104.0(3) . . ?
Na1 Cl1 Na2 129.4(3) . . ?
Na1 Cl1 Na12 79.1(3) . . ?
Na2 Cl1 Na12 77.5(3) . . ?
Na3 Cl2 Na7 81.4(2) . . ?
Na3 Cl2 Na10 77.8(3) . . ?
Na4 Cl2 Na3 132.9(3) . . ?
Na4 Cl2 Na7 80.8(2) . . ?
Na4 Cl2 Na10 78.1(3) . . ?
Na7 Cl2 Na10 125.8(3) . . ?
O4 K1 O35 56.9(3) . . ?
O4 K1 O66 101.8(3) . . ?
O4 K1 O67 89.8(3) . . ?
O4 K1 O105 101.8(3) . . ?
O4 K1 O106 65.7(3) . . ?
O4 K1 O135 167.0(3) . . ?
O4 K1 W10 28.40(19) . . ?
O4 K1 W20 96.8(2) . . ?
O4 K1 W30 153.5(3) . . ?
O4 K1 W40 83.7(2) . . ?
O35 K1 O66 65.0(3) . . ?
O35 K1 O67 102.2(3) . . ?
O35 K1 O105 87.5(3) . . ?
O35 K1 O135 123.0(3) . . ?
O35 K1 W10 28.5(2) . . ?
O35 K1 W20 83.4(2) . . ?
O35 K1 W30 149.6(3) . . ?
O35 K1 W40 95.6(2) . . ?
O66 K1 O67 56.2(3) . . ?
O66 K1 O105 123.8(3) . . ?
O66 K1 O135 88.8(3) . . ?
O66 K1 W10 83.1(2) . . ?
O66 K1 W20 28.19(18) . . ?
O66 K1 W30 96.1(2) . . ?
O66 K1 W40 150.3(2) . . ?
O67 K1 W10 97.0(2) . . ?
O67 K1 W20 28.0(2) . . ?
O67 K1 W30 84.0(2) . . ?
O67 K1 W40 153.5(3) . . ?
O105 K1 O67 167.8(4) . . ?
O105 K1 W10 95.1(2) . . ?
O105 K1 W20 150.4(3) . . ?
O105 K1 W30 83.9(2) . . ?
O105 K1 W40 28.2(2) . . ?
O106 K1 O35 101.3(3) . . ?
O106 K1 O66 165.8(3) . . ?
O106 K1 O67 127.4(3) . . ?
O106 K1 O105 56.2(3) . . ?
O106 K1 O135 102.7(3) . . ?
O106 K1 W10 82.8(2) . . ?
O106 K1 W20 153.4(2) . . ?
O106 K1 W30 98.0(2) . . ?
O106 K1 W40 27.97(19) . . ?
O135 K1 O67 102.5(3) . . ?
O135 K1 O105 65.7(3) . . ?
O135 K1 W10 149.8(2) . . ?
O135 K1 W20 96.1(2) . . ?
O135 K1 W30 28.30(19) . . ?
O135 K1 W40 83.4(2) . . ?
O137 K1 O4 126.6(3) . . ?
O137 K1 O35 166.5(3) . . ?
O137 K1 O66 101.9(3) . . ?
O137 K1 O67 66.0(3) . . ?
O137 K1 O105 103.4(3) . . ?
O137 K1 O106 91.5(3) . . ?
O137 K1 O135 57.0(3) . . ?
O137 K1 W10 153.2(3) . . ?
O137 K1 W20 83.2(2) . . ?
O137 K1 W30 28.7(2) . . ?
O137 K1 W40 97.7(2) . . ?
W10 K1 W20 90.35(9) . . ?
W10 K1 W40 89.40(9) . . ?
W30 K1 W10 178.03(15) . . ?
W30 K1 W20 89.76(9) . . ?
W30 K1 W40 90.45(9) . . ?
W40 K1 W20 178.48(15) . . ?
As4 Na1 K1 105.35(18) . . ?
As4 Na1 Na6 122.0(2) . . ?
As4 Na1 Na12 121.6(2) . . ?
Cl1 Na1 As4 177.9(3) . . ?
Cl1 Na1 K1 76.3(2) . . ?
Cl1 Na1 Na6 60.0(2) . . ?
Cl1 Na1 Na12 57.8(2) . . ?
Na6 Na1 K1 60.05(16) . . ?
Na6 Na1 Na12 99.0(2) . . ?
Na12 Na1 K1 59.26(18) . . ?
O105 Na1 As4 84.4(3) . . ?
O105 Na1 Cl1 97.8(4) . . ?
O105 Na1 K1 46.5(3) . . ?
O105 Na1 Na6 43.1(3) . . ?
O105 Na1 Na12 105.7(3) . . ?
O105 Na1 O112 94.8(4) . . ?
O112 Na1 As4 71.0(3) . . ?
O112 Na1 Cl1 108.7(4) . . ?
O112 Na1 K1 140.8(4) . . ?
O112 Na1 Na6 88.1(4) . . ?
O112 Na1 Na12 156.5(4) . . ?
O120 Na1 As4 70.8(3) . . ?
O120 Na1 Cl1 107.1(4) . . ?
O120 Na1 K1 140.4(3) . . ?
O120 Na1 Na6 156.0(4) . . ?
O120 Na1 Na12 88.5(3) . . ?
O120 Na1 O105 155.1(5) . . ?
O120 Na1 O112 76.9(4) . . ?
O120 Na1 O135 95.1(4) . . ?
O135 Na1 As4 84.2(3) . . ?
O135 Na1 Cl1 96.0(3) . . ?
O135 Na1 K1 46.0(3) . . ?
O135 Na1 Na6 105.9(4) . . ?
O135 Na1 Na12 42.8(3) . . ?
O135 Na1 O105 82.6(4) . . ?
O135 Na1 O112 155.2(5) . . ?
As2 Na2 K1 105.8(2) . . ?
As2 Na2 Na6 121.7(2) . . ?
As2 Na2 Na12 122.6(2) . . ?
Cl1 Na2 As2 177.7(3) . . ?
Cl1 Na2 K1 76.57(19) . . ?
Cl1 Na2 Na6 59.2(2) . . ?
Cl1 Na2 Na12 58.6(2) . . ?
Na6 Na2 K1 59.94(15) . . ?
Na12 Na2 K1 59.99(18) . . ?
Na12 Na2 Na6 99.2(2) . . ?
O35 Na2 As2 84.1(3) . . ?
O35 Na2 Cl1 97.5(3) . . ?
O35 Na2 K1 46.4(3) . . ?
O35 Na2 Na6 43.3(3) . . ?
O35 Na2 Na12 106.3(4) . . ?
O35 Na2 O61 94.0(4) . . ?
O35 Na2 O64 155.2(5) . . ?
O61 Na2 As2 71.2(3) . . ?
O61 Na2 Cl1 107.0(4) . . ?
O61 Na2 K1 139.7(4) . . ?
O61 Na2 Na6 86.8(3) . . ?
O61 Na2 Na12 156.0(4) . . ?
O61 Na2 O64 77.8(4) . . ?
O64 Na2 As2 71.1(3) . . ?
O64 Na2 Cl1 107.3(4) . . ?
O64 Na2 K1 140.8(4) . . ?
O64 Na2 Na6 155.6(4) . . ?
O64 Na2 Na12 88.1(4) . . ?
O66 Na2 As2 83.8(3) . . ?
O66 Na2 Cl1 98.1(4) . . ?
O66 Na2 K1 46.4(2) . . ?
O66 Na2 Na6 106.3(3) . . ?
O66 Na2 Na12 44.4(3) . . ?
O66 Na2 O35 82.3(4) . . ?
O66 Na2 O61 154.9(5) . . ?
O66 Na2 O64 95.2(4) . . ?
As3 Na3 K1 106.8(2) . . ?
As3 Na3 Na7 123.3(2) . . ?
As3 Na3 Na10 123.4(3) . . ?
Cl2 Na3 As3 177.9(3) . . ?
Cl2 Na3 K1 73.17(19) . . ?
Cl2 Na3 Na7 54.8(2) . . ?
Cl2 Na3 Na10 58.4(2) . . ?
K1 Na3 Na7 60.57(17) . . ?
K1 Na3 Na10 59.50(18) . . ?
Na10 Na3 Na7 98.1(2) . . ?
O67 Na3 As3 84.1(3) . . ?
O67 Na3 Cl2 94.4(4) . . ?
O67 Na3 K1 48.0(3) . . ?
O67 Na3 Na7 44.6(3) . . ?
O67 Na3 Na10 107.3(3) . . ?
O67 Na3 O85 155.8(5) . . ?
O67 Na3 O86 93.3(4) . . ?
O85 Na3 As3 71.8(3) . . ?
O85 Na3 Cl2 109.7(4) . . ?
O85 Na3 K1 140.9(3) . . ?
O85 Na3 Na7 153.5(4) . . ?
O85 Na3 Na10 88.0(3) . . ?
O85 Na3 O86 77.9(4) . . ?
O86 Na3 As3 71.9(3) . . ?
O86 Na3 Cl2 106.7(4) . . ?
O86 Na3 K1 140.2(3) . . ?
O86 Na3 Na7 86.3(3) . . ?
O86 Na3 Na10 154.8(4) . . ?
O137 Na3 As3 85.0(4) . . ?
O137 Na3 Cl2 96.3(4) . . ?
O137 Na3 K1 45.6(3) . . ?
O137 Na3 Na7 106.1(3) . . ?
O137 Na3 Na10 44.4(3) . . ?
O137 Na3 O67 82.9(4) . . ?
O137 Na3 O85 96.4(4) . . ?
O137 Na3 O86 156.9(5) . . ?
As1 Na4 K1 106.8(2) . . ?
As1 Na4 Na7 123.7(2) . . ?
As1 Na4 Na10 122.3(2) . . ?
Cl2 Na4 As1 179.0(3) . . ?
Cl2 Na4 K1 72.8(2) . . ?
Cl2 Na4 Na7 55.2(2) . . ?
Cl2 Na4 Na10 58.4(2) . . ?
K1 Na4 Na7 60.60(17) . . ?
K1 Na4 Na10 59.24(19) . . ?
Na10 Na4 Na7 98.6(2) . . ?
O4 Na4 As1 85.5(3) . . ?
O4 Na4 Cl2 93.6(3) . . ?
O4 Na4 K1 46.6(3) . . ?
O4 Na4 Na7 44.3(3) . . ?
O4 Na4 Na10 105.7(4) . . ?
O4 Na4 O28 157.1(5) . . ?
O4 Na4 O30 96.3(4) . . ?
O4 Na4 O106 82.6(4) . . ?
O28 Na4 As1 71.6(3) . . ?
O28 Na4 Cl2 109.3(4) . . ?
O28 Na4 K1 140.4(4) . . ?
O28 Na4 Na7 153.7(4) . . ?
O28 Na4 Na10 87.5(4) . . ?
O30 Na4 As1 72.5(3) . . ?
O30 Na4 Cl2 107.2(4) . . ?
O30 Na4 K1 141.8(3) . . ?
O30 Na4 Na7 87.4(3) . . ?
O30 Na4 Na10 154.0(4) . . ?
O30 Na4 O28 76.9(4) . . ?
O106 Na4 As1 83.7(3) . . ?
O106 Na4 Cl2 96.7(4) . . ?
O106 Na4 K1 46.8(3) . . ?
O106 Na4 Na7 107.3(3) . . ?
O106 Na4 Na10 44.2(3) . . ?
O106 Na4 O28 94.9(4) . . ?
O106 Na4 O30 156.1(5) . . ?
Na8 Na5 Na9 168.2(3) 1_565 . ?
O5W Na5 Na8 151.1(4) . 1_565 ?
O5W Na5 Na9 34.1(3) . . ?
O5W Na5 O26 85.7(4) . 1_565 ?
O5W Na5 O75 107.7(5) . . ?
O12W Na5 Na8 34.6(3) 1_565 1_565 ?
O12W Na5 Na9 148.1(4) 1_565 . ?
O12W Na5 O5W 159.3(6) 1_565 . ?
O12W Na5 O26 110.5(5) 1_565 1_565 ?
O12W Na5 O75 84.7(5) 1_565 . ?
O26 Na5 Na8 77.4(3) 1_565 1_565 ?
O26 Na5 Na9 95.1(3) 1_565 . ?
O26 Na5 O75 93.9(4) 1_565 . ?
O57 Na5 Na8 121.3(4) . 1_565 ?
O57 Na5 Na9 65.2(3) . . ?
O57 Na5 O5W 79.9(4) . . ?
O57 Na5 O12W 87.0(4) . 1_565 ?
O57 Na5 O26 159.8(5) . 1_565 ?
O57 Na5 O75 77.2(4) . . ?
O57 Na5 O108 113.1(4) . 1_565 ?
O75 Na5 Na8 96.8(4) . 1_565 ?
O75 Na5 Na9 74.4(3) . . ?
O108 Na5 Na8 67.1(3) 1_565 1_565 ?
O108 Na5 Na9 121.1(4) 1_565 . ?
O108 Na5 O5W 87.2(5) 1_565 . ?
O108 Na5 O12W 83.2(5) 1_565 1_565 ?
O108 Na5 O26 80.0(4) 1_565 1_565 ?
O108 Na5 O75 163.6(5) 1_565 . ?
O8W Na6 Na1 66.9(4) . . ?
O8W Na6 O10W 91.9(5) . . ?
O8W Na6 O19 81.7(4) . . ?
O8W Na6 O29 85.9(4) . . ?
O8W Na6 O31 141.3(5) . . ?
O8W Na6 O35 157.5(5) . . ?
O8W Na6 O105 82.4(5) . . ?
O8W Na6 W8 72.9(4) . . ?
O8W Na6 W9 112.3(4) . . ?
O8W Na6 W10 173.8(5) . . ?
O8W Na6 W40 87.9(4) . . ?
O10W Na6 Na1 121.0(5) . . ?
O10W Na6 O19 82.2(5) . . ?
O10W Na6 O29 140.9(5) . . ?
O10W Na6 O31 86.5(5) . . ?
O10W Na6 O35 82.5(4) . . ?
O10W Na6 O105 157.4(6) . . ?
O10W Na6 W8 112.3(4) . . ?
O10W Na6 W9 73.4(4) . . ?
O10W Na6 W10 88.2(4) . . ?
O10W Na6 W40 174.0(5) . . ?
O19 Na6 Na1 140.2(3) . . ?
O19 Na6 O29 58.8(3) . . ?
O19 Na6 O31 59.7(3) . . ?
O19 Na6 O35 118.7(4) . . ?
O19 Na6 W8 31.4(2) . . ?
O19 Na6 W9 31.8(2) . . ?
O19 Na6 W10 92.1(3) . . ?
O19 Na6 W40 91.9(3) . . ?
O29 Na6 Na1 93.9(3) . . ?
O29 Na6 O31 72.0(4) . . ?
O29 Na6 W8 30.4(2) . . ?
O29 Na6 W9 71.5(3) . . ?
O29 Na6 W10 90.1(3) . . ?
O29 Na6 W40 33.2(2) . . ?
O31 Na6 Na1 143.7(3) . . ?
O31 Na6 W8 72.1(3) . . ?
O31 Na6 W9 31.0(2) . . ?
O31 Na6 W10 32.6(2) . . ?
O31 Na6 W40 90.0(3) . . ?
O35 Na6 Na1 97.4(3) . . ?
O35 Na6 O29 112.1(4) . . ?
O35 Na6 O31 60.4(3) . . ?
O35 Na6 W8 129.3(4) . . ?
O35 Na6 W9 87.0(3) . . ?
O35 Na6 W10 28.5(2) . . ?
O35 Na6 W40 99.9(3) . . ?
O105 Na6 Na1 37.0(3) . . ?
O105 Na6 O19 118.2(4) . . ?
O105 Na6 O29 60.8(3) . . ?
O105 Na6 O31 111.6(4) . . ?
O105 Na6 O35 94.5(4) . . ?
O105 Na6 W8 86.9(3) . . ?
O105 Na6 W9 129.0(3) . . ?
O105 Na6 W10 99.8(3) . . ?
O105 Na6 W40 28.4(2) . . ?
W8 Na6 Na1 112.2(2) . . ?
W9 Na6 Na1 165.4(3) . . ?
W9 Na6 W8 55.55(12) . . ?
W10 Na6 Na1 118.2(2) . . ?
W10 Na6 W8 101.3(2) . . ?
W10 Na6 W9 61.86(15) . . ?
W40 Na6 Na1 64.33(17) . . ?
W40 Na6 W8 61.91(12) . . ?
W40 Na6 W9 101.2(2) . . ?
W40 Na6 W10 91.34(18) . . ?
Cl2 Na7 W10 103.1(2) . . ?
Cl2 Na7 W12 152.4(3) . . ?
Cl2 Na7 W16 152.1(3) . . ?
Cl2 Na7 W20 103.2(2) . . ?
O4 Na7 Cl2 75.9(3) . . ?
O4 Na7 O36 58.5(3) . . ?
O4 Na7 O63 107.9(4) . . ?
O4 Na7 O67 93.4(4) . . ?
O4 Na7 W10 27.3(2) . . ?
O4 Na7 W12 85.1(3) . . ?
O4 Na7 W16 125.9(3) . . ?
O4 Na7 W20 97.4(3) . . ?
O6W Na7 Cl2 86.7(4) . . ?
O6W Na7 O4 82.6(4) . . ?
O6W Na7 O36 84.1(4) . . ?
O6W Na7 O62 81.5(4) . . ?
O6W Na7 O63 138.8(5) . . ?
O6W Na7 O67 163.2(5) . . ?
O6W Na7 W10 86.4(3) . . ?
O6W Na7 W12 70.8(3) . . ?
O6W Na7 W16 111.2(4) . . ?
O6W Na7 W20 169.7(4) . . ?
O9W Na7 Cl2 85.2(4) . . ?
O9W Na7 O4 160.8(5) . . ?
O9W Na7 O6W 99.6(6) . . ?
O9W Na7 O36 140.5(5) . . ?
O9W Na7 O62 82.9(4) . . ?
O9W Na7 O63 83.1(5) . . ?
O9W Na7 O67 79.0(5) . . ?
O9W Na7 W10 170.1(5) . . ?
O9W Na7 W12 113.7(4) . . ?
O9W Na7 W16 71.3(4) . . ?
O9W Na7 W20 83.8(5) . . ?
O36 Na7 Cl2 134.3(3) . . ?
O36 Na7 O63 69.8(3) . . ?
O36 Na7 W10 31.72(19) . . ?
O36 Na7 W12 30.7(2) . . ?
O36 Na7 W16 70.8(2) . . ?
O36 Na7 W20 87.1(3) . . ?
O62 Na7 Cl2 161.6(4) . . ?
O62 Na7 O4 116.2(4) . . ?
O62 Na7 O36 58.6(3) . . ?
O62 Na7 O63 57.8(3) . . ?
O62 Na7 O67 114.7(4) . . ?
O62 Na7 W10 90.2(3) . . ?
O62 Na7 W12 31.5(2) . . ?
O62 Na7 W16 30.6(2) . . ?
O62 Na7 W20 89.4(3) . . ?
O63 Na7 Cl2 134.3(4) . . ?
O63 Na7 W10 87.3(3) . . ?
O63 Na7 W12 70.6(3) . . ?
O63 Na7 W16 30.7(2) . . ?
O63 Na7 W20 31.6(2) . . ?
O67 Na7 Cl2 76.4(3) . . ?
O67 Na7 O36 107.7(4) . . ?
O67 Na7 O63 58.0(3) . . ?
O67 Na7 W10 97.5(3) . . ?
O67 Na7 W12 125.3(3) . . ?
O67 Na7 W16 84.4(3) . . ?
O67 Na7 W20 26.9(2) . . ?
W10 Na7 W12 60.70(13) . . ?
W10 Na7 W16 99.3(2) . . ?
W10 Na7 W20 89.0(2) . . ?
W12 Na7 W16 55.11(11) . . ?
W20 Na7 W12 98.9(2) . . ?
W20 Na7 W16 60.57(13) . . ?
O12W Na8 Na5 36.0(4) . 1_545 ?
O12W Na8 O15W 81.8(5) . . ?
O12W Na8 O127 131.2(6) . . ?
O12W Na8 O129 164.4(6) . . ?
O12W Na8 O132 108.2(5) . . ?
O12W Na8 O133 77.4(5) . . ?
O12W Na8 W34 83.2(4) . . ?
O12W Na8 W35 133.7(5) . . ?
O12W Na8 W38 160.6(5) . . ?
O12W Na8 W39 99.8(5) . . ?
O15W Na8 Na5 63.7(4) . 1_545 ?
O15W Na8 O127 146.6(5) . . ?
O15W Na8 O129 85.8(5) . . ?
O15W Na8 O133 137.7(6) . . ?
O15W Na8 W34 106.6(4) . . ?
O15W Na8 W35 78.4(4) . . ?
O15W Na8 W38 117.6(4) . . ?
O15W Na8 W39 163.3(4) . . ?
O127 Na8 Na5 137.9(4) . 1_545 ?
O127 Na8 O129 60.8(4) . . ?
O127 Na8 O133 60.9(4) . . ?
O127 Na8 W34 76.9(3) . . ?
O127 Na8 W35 73.6(3) . . ?
O127 Na8 W38 29.8(2) . . ?
O127 Na8 W39 32.8(3) . . ?
O129 Na8 Na5 129.0(4) . 1_545 ?
O129 Na8 W34 91.4(3) . . ?
O129 Na8 W35 33.1(2) . . ?
O129 Na8 W38 33.3(2) . . ?
O129 Na8 W39 89.5(3) . . ?
O132 Na8 Na5 77.2(3) . 1_545 ?
O132 Na8 O15W 90.0(5) . . ?
O132 Na8 O127 75.6(4) . . ?
O132 Na8 O129 62.2(4) . . ?
O132 Na8 O133 62.9(4) . . ?
O132 Na8 W34 32.3(2) . . ?
O132 Na8 W35 31.5(2) . . ?
O132 Na8 W38 74.7(3) . . ?
O132 Na8 W39 73.7(3) . . ?
O133 Na8 Na5 78.2(3) . 1_545 ?
O133 Na8 O129 106.2(4) . . ?
O133 Na8 W34 34.9(2) . . ?
O133 Na8 W35 90.0(3) . . ?
O133 Na8 W38 87.5(3) . . ?
O133 Na8 W39 30.1(2) . . ?
W34 Na8 Na5 63.10(18) . 1_545 ?
W34 Na8 W38 91.47(18) . . ?
W34 Na8 W39 57.41(14) . . ?
W35 Na8 Na5 98.1(2) . 1_545 ?
W35 Na8 W34 63.54(14) . . ?
W35 Na8 W38 57.25(13) . . ?
W35 Na8 W39 88.89(18) . . ?
W38 Na8 Na5 151.8(3) . 1_545 ?
W38 Na8 W39 62.11(14) . . ?
W39 Na8 Na5 108.1(3) . 1_545 ?
O19W Na8 Na5 130.4(5) . 1_545 ?
O19W Na8 O12W 98.9(6) . . ?
O19W Na8 O15W 100.0(6) . . ?
O19W Na8 O127 82.1(6) . . ?
O19W Na8 O129 92.6(6) . . ?
O19W Na8 O132 152.2(7) . . ?
O19W Na8 O133 119.3(6) . . ?
O19W Na8 W34 153.3(6) . . ?
O19W Na8 W35 125.5(6) . . ?
O19W Na8 W38 77.8(5) . . ?
O19W Na8 W39 96.2(5) . . ?
O1W Na9 Na5 60.7(3) . . ?
O1W Na9 O5W 82.2(5) . . ?
O1W Na9 O44 148.6(5) . . ?
O1W Na9 O49 88.7(4) . . ?
O1W Na9 O51 131.3(5) . . ?
O1W Na9 W15 101.3(4) . . ?
O1W Na9 W16 77.7(3) . . ?
O1W Na9 W18 121.1(4) . . ?
O1W Na9 W19 158.4(4) . . ?
O5W Na9 Na5 34.3(3) . . ?
O5W Na9 O44 126.8(5) . . ?
O5W Na9 O49 165.3(5) . . ?
O5W Na9 O51 72.5(4) . . ?
O5W Na9 W15 78.9(4) . . ?
O5W Na9 W16 132.2(4) . . ?
O5W Na9 W18 156.4(4) . . ?
O5W Na9 W19 94.8(4) . . ?
O44 Na9 Na5 135.6(4) . . ?
O44 Na9 O49 60.3(3) . . ?
O44 Na9 W15 76.4(3) . . ?
O44 Na9 W16 73.3(3) . . ?
O44 Na9 W18 29.7(3) . . ?
O44 Na9 W19 32.8(3) . . ?
O49 Na9 Na5 131.1(4) . . ?
O49 Na9 W15 91.7(3) . . ?
O49 Na9 W16 33.6(2) . . ?
O49 Na9 W18 33.1(2) . . ?
O49 Na9 W19 89.4(3) . . ?
O51 Na9 Na5 75.8(3) . . ?
O51 Na9 O44 60.7(4) . . ?
O51 Na9 O49 105.9(4) . . ?
O51 Na9 W15 34.2(2) . . ?
O51 Na9 W16 89.3(3) . . ?
O51 Na9 W18 87.3(3) . . ?
O51 Na9 W19 30.2(2) . . ?
O52 Na9 Na5 77.0(3) . . ?
O52 Na9 O1W 86.1(4) . . ?
O52 Na9 O5W 105.0(5) . . ?
O52 Na9 O44 75.5(4) . . ?
O52 Na9 O49 62.7(4) . . ?
O52 Na9 O51 62.4(4) . . ?
O52 Na9 W15 32.3(3) . . ?
O52 Na9 W16 31.4(3) . . ?
O52 Na9 W18 75.0(3) . . ?
O52 Na9 W19 74.0(3) . . ?
W15 Na9 Na5 61.93(17) . . ?
W15 Na9 W18 91.36(17) . . ?
W15 Na9 W19 57.33(13) . . ?
W16 Na9 Na5 99.1(2) . . ?
W16 Na9 W15 63.46(13) . . ?
W16 Na9 W18 57.37(12) . . ?
W16 Na9 W19 88.98(17) . . ?
W18 Na9 Na5 151.6(2) . . ?
W18 Na9 W19 62.12(13) . . ?
W19 Na9 Na5 105.7(2) . . ?
O21W Na9 Na5 130.2(5) . . ?
O21W Na9 O1W 111.1(6) . . ?
O21W Na9 O5W 99.1(6) . . ?
O21W Na9 O44 79.1(5) . . ?
O21W Na9 O49 94.9(6) . . ?
O21W Na9 O51 113.5(6) . . ?
O21W Na9 O52 152.3(6) . . ?
O21W Na9 W15 147.1(5) . . ?
O21W Na9 W16 128.6(6) . . ?
O21W Na9 W18 77.4(5) . . ?
O21W Na9 W19 90.5(5) . . ?
Cl2 Na10 W30 103.3(2) . . ?
Cl2 Na10 W35 152.1(3) . . ?
Cl2 Na10 W36 151.2(3) . . ?
Cl2 Na10 W40 103.7(3) . . ?
O17W Na10 Cl2 83.0(5) . . ?
O17W Na10 O103 84.9(6) . . ?
O17W Na10 O106 158.8(6) . . ?
O17W Na10 O113 141.2(6) . . ?
O17W Na10 O114 82.5(5) . . ?
O17W Na10 O137 80.8(5) . . ?
O17W Na10 W30 86.0(5) . . ?
O17W Na10 W35 113.1(4) . . ?
O17W Na10 W36 72.5(5) . . ?
O17W Na10 W40 173.1(6) . . ?
O17W Na10 O20W 96.5(7) . . ?
O103 Na10 Cl2 134.8(4) . . ?
O103 Na10 W30 32.3(2) . . ?
O103 Na10 W35 71.5(3) . . ?
O103 Na10 W36 30.5(2) . . ?
O103 Na10 W40 89.0(3) . . ?
O106 Na10 Cl2 75.8(3) . . ?
O106 Na10 O103 110.4(5) . . ?
O106 Na10 O113 59.9(3) . . ?
O106 Na10 O137 94.1(4) . . ?
O106 Na10 W30 99.3(3) . . ?
O106 Na10 W35 86.3(3) . . ?
O106 Na10 W36 128.0(4) . . ?
O106 Na10 W40 28.0(2) . . ?
O113 Na10 Cl2 135.4(4) . . ?
O113 Na10 O103 71.0(4) . . ?
O113 Na10 W30 88.9(3) . . ?
O113 Na10 W35 30.9(2) . . ?
O113 Na10 W36 71.5(3) . . ?
O113 Na10 W40 32.5(2) . . ?
O114 Na10 Cl2 158.6(4) . . ?
O114 Na10 O103 59.1(4) . . ?
O114 Na10 O106 117.7(4) . . ?
O114 Na10 O113 59.1(3) . . ?
O114 Na10 O137 117.7(5) . . ?
O114 Na10 W30 91.2(4) . . ?
O114 Na10 W35 31.6(2) . . ?
O114 Na10 W36 31.8(2) . . ?
O114 Na10 W40 91.6(3) . . ?
O137 Na10 Cl2 75.1(3) . . ?
O137 Na10 O103 60.0(4) . . ?
O137 Na10 O113 110.4(4) . . ?
O137 Na10 W30 28.3(2) . . ?
O137 Na10 W35 128.2(4) . . ?
O137 Na10 W36 86.1(3) . . ?
O137 Na10 W40 99.0(3) . . ?
W30 Na10 W35 100.6(3) . . ?
W30 Na10 W36 61.03(17) . . ?
W35 Na10 W36 55.64(14) . . ?
W40 Na10 W30 90.6(2) . . ?
W40 Na10 W35 61.62(15) . . ?
W40 Na10 W36 100.6(2) . . ?
O20W Na10 Cl2 83.6(5) . . ?
O20W Na10 O103 141.1(6) . . ?
O20W Na10 O106 80.8(5) . . ?
O20W Na10 O113 85.0(5) . . ?
O20W Na10 O114 82.5(5) . . ?
O20W Na10 O137 158.7(6) . . ?
O20W Na10 W30 172.9(5) . . ?
O20W Na10 W35 72.4(4) . . ?
O20W Na10 W36 113.4(5) . . ?
O20W Na10 W40 86.2(5) . . ?
O1W Na11 O7W 98.4(5) 2_666 . ?
O1W Na11 O14W 92.5(5) 2_666 . ?
O1W Na11 O16W 98.6(6) 2_666 . ?
O1W Na11 O18 157.5(6) 2_666 . ?
O1W Na11 O54 73.8(4) 2_666 2_666 ?
O7W Na11 O18 102.1(5) . . ?
O7W Na11 O54 166.6(6) . 2_666 ?
O14W Na11 O7W 105.2(6) . . ?
O14W Na11 O16W 166.5(6) . . ?
O14W Na11 O18 91.1(5) . . ?
O14W Na11 O54 86.4(4) . 2_666 ?
O16W Na11 O7W 80.8(5) . . ?
O16W Na11 O18 75.8(5) . . ?
O16W Na11 O54 89.4(5) . 2_666 ?
O18 Na11 O54 84.2(4) . 2_666 ?
Cl1 Na12 W20 105.6(3) . . ?
Cl1 Na12 W22 150.9(3) . . ?
Cl1 Na12 W23 149.8(3) . . ?
Cl1 Na12 W30 104.7(3) . . ?
O11W Na12 Cl1 78.3(4) . . ?
O11W Na12 O66 155.1(6) . . ?
O11W Na12 O69 142.8(6) . . ?
O11W Na12 O72 87.7(5) . . ?
O11W Na12 O79 83.0(5) . . ?
O11W Na12 O135 82.4(5) . . ?
O11W Na12 W20 175.3(5) . . ?
O11W Na12 W22 113.1(4) . . ?
O11W Na12 W23 74.5(4) . . ?
O11W Na12 W30 89.0(4) . . ?
O13W Na12 Cl1 78.3(4) 2_667 . ?
O13W Na12 O11W 88.8(6) 2_667 . ?
O13W Na12 O66 83.0(5) 2_667 . ?
O13W Na12 O69 88.9(5) 2_667 . ?
O13W Na12 O72 142.7(6) 2_667 . ?
O13W Na12 O79 83.1(5) 2_667 . ?
O13W Na12 O135 154.1(6) 2_667 . ?
O13W Na12 W20 89.5(5) 2_667 . ?
O13W Na12 W22 75.4(4) 2_667 . ?
O13W Na12 W23 113.6(5) 2_667 . ?
O13W Na12 W30 175.8(6) 2_667 . ?
O66 Na12 Cl1 76.9(3) . . ?
O66 Na12 O69 60.8(4) . . ?
O66 Na12 W20 28.7(2) . . ?
O66 Na12 W22 87.6(3) . . ?
O66 Na12 W23 130.3(4) . . ?
O66 Na12 W30 100.5(3) . . ?
O69 Na12 Cl1 137.1(4) . . ?
O69 Na12 W20 32.8(2) . . ?
O69 Na12 W22 31.3(2) . . ?
O69 Na12 W23 72.5(3) . . ?
O69 Na12 W30 90.7(3) . . ?
O72 Na12 Cl1 136.8(4) . . ?
O72 Na12 O66 112.9(5) . . ?
O72 Na12 O69 72.3(4) . . ?
O72 Na12 O79 59.6(4) . . ?
O72 Na12 O135 61.6(3) . . ?
O72 Na12 W20 91.0(3) . . ?
O72 Na12 W22 71.9(3) . . ?
O72 Na12 W23 30.5(2) . . ?
O72 Na12 W30 33.6(2) . . ?
O79 Na12 Cl1 153.8(4) . . ?
O79 Na12 O66 119.0(4) . . ?
O79 Na12 O69 59.8(4) . . ?
O79 Na12 W20 92.4(3) . . ?
O79 Na12 W22 31.5(2) . . ?
O79 Na12 W23 32.2(2) . . ?
O79 Na12 W30 93.1(3) . . ?
O135 Na12 Cl1 76.0(3) . . ?
O135 Na12 O66 94.8(4) . . ?
O135 Na12 O69 112.7(4) . . ?
O135 Na12 O79 119.7(5) . . ?
O135 Na12 W20 100.9(4) . . ?
O135 Na12 W22 130.4(4) . . ?
O135 Na12 W23 87.5(3) . . ?
O135 Na12 W30 28.7(2) . . ?
W20 Na12 W22 62.20(15) . . ?
W20 Na12 W23 102.2(2) . . ?
W22 Na12 W23 55.89(14) . . ?
W30 Na12 W20 92.4(2) . . ?
W30 Na12 W22 102.2(2) . . ?
W30 Na12 W23 62.32(17) . . ?
W38 O2 W37 147.3(6) . . ?
Na4 O4 K1 96.8(4) . . ?
Na4 O4 Na7 99.5(4) . . ?
Na7 O4 K1 89.1(4) . . ?
W10 O4 K1 102.1(5) . . ?
W10 O4 Na4 147.2(6) . . ?
W10 O4 Na7 107.3(4) . . ?
W2 O7 W1 147.5(5) . . ?
W2 O8 W3 149.2(6) . . ?
W8 O9 W2 120.7(4) . . ?
W3 O10 W1 158.3(6) . . ?
W9 O11 W2 119.9(5) . . ?
Na11 O1W Na9 124.6(6) 2_666 . ?
Na9 O5W Na5 111.7(5) . . ?
Na8 O12W Na5 109.5(6) . 1_545 ?
W3 O12 W4 123.1(5) . . ?
W1 O13 W7 123.1(4) . . ?
W1 O14 W6 119.1(5) . . ?
W9 O15 W4 146.6(6) . . ?
W4 O17 W5 121.9(5) . . ?
W5 O18 Na11 119.8(5) . . ?
W8 O19 Na6 103.3(4) . . ?
W8 O19 W9 120.1(5) . . ?
W9 O19 Na6 102.5(4) . . ?
As1 O20 W3 133.7(4) . . ?
As1 O20 W4 121.2(5) . . ?
As1 O20 W5 115.7(5) . . ?
W3 O20 W4 90.5(3) . . ?
W5 O20 W3 93.3(4) . . ?
W5 O20 W4 92.4(3) . . ?
As1 O21 W2 135.4(5) . . ?
As1 O21 W8 117.2(5) . . ?
As1 O21 W9 116.3(4) . . ?
W2 O21 W9 92.0(3) . . ?
W8 O21 W2 93.0(3) . . ?
W8 O21 W9 93.2(3) . . ?
W5 O22 W6 143.9(6) . . ?
W8 O24 W7 146.6(5) . . ?
W7 O26 Na5 134.2(6) . 1_545 ?
W7 O27 W40 153.2(5) . . ?
W6 O28 Na4 145.0(6) . . ?
W8 O29 Na6 103.9(4) . . ?
W8 O29 W40 147.1(5) . . ?
W40 O29 Na6 98.0(4) . . ?
W5 O30 Na4 144.1(5) . . ?
W9 O31 Na6 102.7(4) . . ?
W9 O31 W10 147.2(5) . . ?
W10 O31 Na6 98.9(4) . . ?
W4 O32 W10 153.8(5) . . ?
Na2 O35 K1 96.9(4) . . ?
Na2 O35 Na6 100.4(4) . . ?
Na6 O35 K1 88.8(4) . . ?
W10 O35 K1 101.6(4) . . ?
W10 O35 Na2 148.9(6) . . ?
W10 O35 Na6 104.7(5) . . ?
W10 O36 Na7 100.2(4) . . ?
W12 O36 Na7 102.3(4) . . ?
W12 O36 W10 145.9(5) . . ?
W11 O37 W10 154.2(6) . . ?
W12 O39 W11 145.8(6) . . ?
W11 O40 W13 120.6(5) . . ?
W17 O41 W11 121.3(6) . . ?
W18 O44 Na9 105.8(5) . . ?
W18 O44 W19 150.0(5) . . ?
W19 O44 Na9 101.7(5) . . ?
W19 O45 W17 160.1(6) . . ?
W18 O46 W17 148.7(7) . . ?
W18 O47 W12 121.5(5) . . ?
W17 O48 W13 119.7(5) . . ?
W16 O49 Na9 96.2(5) . . ?
W16 O49 W18 119.9(5) . . ?
W18 O49 Na9 99.0(4) . . ?
W19 O50 W14 119.3(5) . . ?
W15 O51 Na9 99.8(4) . . ?
W19 O51 Na9 106.1(5) . . ?
W19 O51 W15 122.5(4) . . ?
W15 O52 Na9 105.2(4) . . ?
W16 O52 Na9 105.5(5) . . ?
W16 O52 W15 147.4(5) . . ?
As2 O53 W14 116.1(4) . . ?
As2 O53 W15 120.1(4) . . ?
As2 O53 W19 133.4(5) . . ?
W14 O53 W15 91.9(4) . . ?
W14 O53 W19 94.8(3) . . ?
W19 O53 W15 90.8(3) . . ?
W16 O54 Na11 134.1(5) . 2_666 ?
W15 O56 W14 120.7(5) . . ?
W15 O57 Na5 146.9(7) . . ?
W13 O58 W14 145.9(5) . . ?
As2 O59 W12 116.8(4) . . ?
As2 O59 W16 115.3(5) . . ?
As2 O59 W18 135.6(5) . . ?
W12 O59 W16 93.6(3) . . ?
W12 O59 W18 92.9(4) . . ?
W18 O59 W16 93.1(3) . . ?
W13 O61 Na2 144.7(6) . . ?
W12 O62 Na7 103.2(4) . . ?
W16 O62 Na7 104.3(4) . . ?
W16 O62 W12 121.1(5) . . ?
W16 O63 Na7 101.6(4) . . ?
W16 O63 W20 146.3(5) . . ?
W20 O63 Na7 100.2(4) . . ?
W14 O64 Na2 145.0(7) . . ?
W15 O65 W20 153.2(6) . . ?
Na2 O66 K1 97.6(3) . . ?
Na2 O66 Na12 99.1(4) . . ?
Na12 O66 K1 87.9(4) . . ?
W20 O66 K1 102.7(4) . . ?
W20 O66 Na2 149.5(6) . . ?
W20 O66 Na12 104.1(5) . . ?
Na3 O67 K1 94.7(4) . . ?
Na3 O67 Na7 99.1(4) . . ?
Na7 O67 K1 87.6(3) . . ?
W20 O67 K1 102.3(4) . . ?
W20 O67 Na3 148.8(6) . . ?
W20 O67 Na7 107.5(5) . . ?
W21 O68 W20 153.6(6) . . ?
W20 O69 Na12 98.7(4) . . ?
W22 O69 Na12 102.3(4) . . ?
W22 O69 W20 146.7(5) . . ?
W24 O71 W30 153.1(6) . . ?
W23 O72 Na12 104.7(4) . . ?
W23 O72 W30 145.9(6) . . ?
W30 O72 Na12 98.1(4) . . ?
W25 O73 W26 143.1(5) . . ?
W21 O74 W26 121.7(5) . . ?
W21 O75 Na5 131.7(6) . . ?
W22 O77 W21 147.5(5) . . ?
As3 O78 W21 121.0(5) . . ?
As3 O78 W26 114.4(5) . . ?
As3 O78 W27 134.1(5) . . ?
W26 O78 W21 92.0(3) . . ?
W26 O78 W27 94.3(3) . . ?
W27 O78 W21 91.0(3) . . ?
W22 O79 Na12 102.2(5) . . ?
W22 O79 W23 120.6(5) . . ?
W23 O79 Na12 101.4(4) . . ?
W27 O80 W26 119.1(4) . . ?
W22 O81 W28 121.7(5) . . ?
W27 O82 W21 123.1(5) . . ?
As3 O83 W24 121.0(4) . . ?
As3 O83 W25 114.7(5) . . ?
As3 O83 W29 133.9(5) . . ?
W25 O83 W24 91.8(3) . . ?
W25 O83 W29 94.0(3) . . ?
W29 O83 W24 91.4(3) . . ?
W24 O84 W25 121.6(5) . . ?
W25 O85 Na3 144.8(6) . . ?
W26 O86 Na3 143.2(6) . . ?
W23 O89 W24 146.5(6) . . ?
W29 O91 W25 120.9(5) . . ?
As3 O92 W22 116.6(5) . . ?
As3 O92 W23 116.2(4) . . ?
As3 O92 W28 135.4(5) . . ?
W22 O92 W23 93.5(3) . . ?
W22 O92 W28 93.1(3) . . ?
W28 O92 W23 92.5(4) . . ?
W28 O94 W27 148.4(6) . . ?
W23 O96 W28 121.1(5) . . ?
W27 O97 W29 157.7(6) . . ?
W28 O98 W29 149.3(7) . . ?
W29 O100 W24 123.9(5) . . ?
W31 O102 W30 153.8(6) . . ?
W30 O103 Na10 99.5(4) . . ?
W36 O103 Na10 102.5(4) . . ?
W36 O103 W30 146.1(6) . . ?
Na1 O105 K1 97.0(3) . . ?
Na1 O105 Na6 100.0(4) . . ?
Na6 O105 K1 89.2(3) . . ?
W40 O105 K1 101.8(4) . . ?
W40 O105 Na1 147.9(6) . . ?
W40 O105 Na6 106.0(5) . . ?
Na4 O106 K1 96.4(3) . . ?
Na4 O106 Na10 99.3(4) . . ?
Na10 O106 K1 86.7(3) . . ?
W40 O106 K1 103.0(4) . . ?
W40 O106 Na4 149.4(6) . . ?
W40 O106 Na10 105.2(5) . . ?
W34 O107 W40 153.5(5) . . ?
W34 O108 Na5 143.4(6) . 1_545 ?
W34 O109 W33 121.7(5) . . ?
W33 O112 Na1 145.4(7) . . ?
W35 O113 Na10 101.6(4) . . ?
W35 O113 W40 147.4(5) . . ?
W40 O113 Na10 98.5(4) . . ?
W35 O114 Na10 102.6(5) . . ?
W35 O114 W36 120.3(5) . . ?
W36 O114 Na10 102.8(4) . . ?
As4 O115 W35 116.5(5) . . ?
As4 O115 W36 116.1(4) . . ?
As4 O115 W38 135.0(5) . . ?
W35 O115 W36 94.0(3) . . ?
W35 O115 W38 93.5(3) . . ?
W36 O115 W38 92.7(3) . . ?
W32 O116 W33 144.0(6) . . ?
W36 O117 W38 121.1(5) . . ?
As4 O118 W31 122.0(5) . . ?
As4 O118 W32 116.6(5) . . ?
As4 O118 W37 134.1(5) . . ?
W32 O118 W31 91.0(3) . . ?
W32 O118 W37 92.8(4) . . ?
W37 O118 W31 89.3(3) . . ?
W32 O120 Na1 146.2(6) . . ?
W31 O121 W32 121.7(5) . . ?
W37 O122 W31 121.7(5) . . ?
W37 O123 W32 119.8(6) . . ?
W39 O125 W37 158.2(6) . . ?
W38 O127 Na8 106.6(5) . . ?
W38 O127 W39 147.7(6) . . ?
W39 O127 Na8 102.7(5) . . ?
W39 O128 W33 118.9(5) . . ?
W35 O129 Na8 97.3(4) . . ?
W35 O129 W38 119.9(4) . . ?
W38 O129 Na8 99.3(4) . . ?
As4 O130 W33 115.8(4) . . ?
As4 O130 W34 120.7(5) . . ?
As4 O130 W39 133.1(5) . . ?
W33 O130 W34 92.1(3) . . ?
W33 O130 W39 94.7(3) . . ?
W39 O130 W34 90.8(3) . . ?
W34 O132 Na8 106.5(4) . . ?
W35 O132 Na8 106.8(5) . . ?
W35 O132 W34 145.3(5) . . ?
W34 O133 Na8 97.5(4) . . ?
W39 O133 Na8 105.3(5) . . ?
W39 O133 W34 122.5(4) . . ?
As1 O134 W1 133.6(5) . . ?
As1 O134 W6 115.5(4) . . ?
As1 O134 W7 121.2(5) . . ?
W1 O134 W7 91.3(3) . . ?
W6 O134 W1 93.6(3) . . ?
W6 O134 W7 91.5(3) . . ?
Na1 O135 K1 97.7(4) . . ?
Na1 O135 Na12 100.9(4) . . ?
Na12 O135 K1 88.4(4) . . ?
W30 O135 K1 101.7(4) . . ?
W30 O135 Na1 148.6(6) . . ?
W30 O135 Na12 104.0(4) . . ?
W36 O136 W31 145.7(6) . . ?
Na3 O137 K1 98.1(4) . . ?
Na3 O137 Na10 99.7(5) . . ?
Na10 O137 K1 87.7(4) . . ?
W30 O137 K1 103.2(4) . . ?
W30 O137 Na3 147.6(6) . . ?
W30 O137 Na10 105.2(4) . . ?
W3 O138 W5 119.5(6) . . ?
As2 O139 W11 121.3(4) . . ?
As2 O139 W13 114.2(5) . . ?
As2 O139 W17 133.9(4) . . ?
W13 O139 W11 92.2(3) . . ?
W13 O139 W17 93.8(3) . . ?
W17 O139 W11 91.6(4) . . ?
W7 O140 W6 121.9(5) . . ?
O5 W1 O7 98.4(5) . . ?
O5 W1 O10 100.9(5) . . ?
O5 W1 O13 100.0(4) . . ?
O5 W1 O14 101.7(5) . . ?
O5 W1 O134 173.2(4) . . ?
O7 W1 O134 85.1(4) . . ?
O10 W1 O7 82.3(4) . . ?
O10 W1 O134 85.3(4) . . ?
O13 W1 O7 86.0(4) . . ?
O13 W1 O10 157.3(4) . . ?
O13 W1 O134 74.3(4) . . ?
O14 W1 O7 159.8(4) . . ?
O14 W1 O10 92.2(4) . . ?
O14 W1 O13 92.1(4) . . ?
O14 W1 O134 75.1(4) . . ?
O6 W2 O7 101.8(5) . . ?
O6 W2 O8 102.9(5) . . ?
O6 W2 O9 97.7(5) . . ?
O6 W2 O11 97.9(4) . . ?
O6 W2 O21 167.2(5) . . ?
O7 W2 O8 90.3(5) . . ?
O7 W2 O9 89.2(4) . . ?
O7 W2 O11 159.5(4) . . ?
O7 W2 O21 86.2(4) . . ?
O8 W2 O9 159.0(4) . . ?
O8 W2 O11 90.9(4) . . ?
O8 W2 O21 86.9(4) . . ?
O9 W2 O21 72.1(3) . . ?
O11 W2 O9 82.5(4) . . ?
O11 W2 O21 73.5(3) . . ?
O1 W3 O8 99.0(5) . . ?
O1 W3 O10 101.3(5) . . ?
O1 W3 O12 100.8(5) . . ?
O1 W3 O20 173.5(4) . . ?
O1 W3 O138 101.9(5) . . ?
O8 W3 O20 84.7(4) . . ?
O10 W3 O8 81.9(4) . . ?
O10 W3 O20 84.4(4) . . ?
O12 W3 O8 85.6(4) . . ?
O12 W3 O10 156.0(5) . . ?
O12 W3 O20 74.0(4) . . ?
O138 W3 O8 158.9(5) . . ?
O138 W3 O10 91.3(4) . . ?
O138 W3 O12 93.0(4) . . ?
O138 W3 O20 74.8(4) . . ?
O12 W4 O20 71.9(4) . . ?
O15 W4 O12 83.0(4) . . ?
O15 W4 O20 81.8(3) . . ?
O17 W4 O12 85.7(4) . . ?
O17 W4 O15 153.2(4) . . ?
O17 W4 O20 71.6(3) . . ?
O32 W4 O12 161.9(4) . . ?
O32 W4 O15 87.3(4) . . ?
O32 W4 O17 96.5(4) . . ?
O32 W4 O20 91.6(4) . . ?
O33 W4 O12 94.2(5) . . ?
O33 W4 O15 103.3(4) . . ?
O33 W4 O17 101.7(5) . . ?
O33 W4 O20 164.7(5) . . ?
O33 W4 O32 102.9(5) . . ?
O17 W5 O20 73.3(4) . . ?
O17 W5 O138 81.3(4) . . ?
O18 W5 O17 98.8(5) . . ?
O18 W5 O20 163.9(5) . . ?
O18 W5 O22 100.4(5) . . ?
O18 W5 O30 104.5(5) . . ?
O18 W5 O138 92.8(5) . . ?
O22 W5 O17 156.3(4) . . ?
O22 W5 O20 84.7(4) . . ?
O22 W5 O138 83.9(4) . . ?
O30 W5 O17 93.9(4) . . ?
O30 W5 O20 90.1(4) . . ?
O30 W5 O22 94.6(4) . . ?
O30 W5 O138 162.5(4) . . ?
O138 W5 O20 72.4(4) . . ?
O14 W6 O134 72.2(3) . . ?
O22 W6 O14 83.3(4) . . ?
O22 W6 O134 84.1(4) . . ?
O22 W6 O140 156.0(4) . . ?
O25 W6 O14 94.6(5) . . ?
O25 W6 O22 101.7(5) . . ?
O25 W6 O28 103.9(5) . . ?
O25 W6 O134 165.1(4) . . ?
O25 W6 O140 98.0(4) . . ?
O28 W6 O14 161.4(4) . . ?
O28 W6 O22 93.8(4) . . ?
O28 W6 O134 89.3(4) . . ?
O28 W6 O140 94.7(4) . . ?
O140 W6 O14 81.5(4) . . ?
O140 W6 O134 73.6(3) . . ?
O13 W7 O134 70.8(3) . . ?
O24 W7 O13 83.1(4) . . ?
O24 W7 O134 82.0(4) . . ?
O26 W7 O13 93.9(4) . . ?
O26 W7 O24 102.2(4) . . ?
O26 W7 O27 104.6(5) . . ?
O26 W7 O134 163.7(4) . . ?
O26 W7 O140 101.9(4) . . ?
O27 W7 O13 160.6(4) . . ?
O27 W7 O24 87.5(4) . . ?
O27 W7 O134 91.2(4) . . ?
O27 W7 O140 96.1(4) . . ?
O140 W7 O13 85.4(4) . . ?
O140 W7 O24 153.9(4) . . ?
O140 W7 O134 72.1(4) . . ?
O9 W8 Na6 133.4(3) . . ?
O9 W8 O19 88.2(4) . . ?
O9 W8 O21 74.0(4) . . ?
O9 W8 O24 90.0(4) . . ?
O19 W8 Na6 45.3(3) . . ?
O19 W8 O21 73.6(4) . . ?
O21 W8 Na6 90.9(3) . . ?
O23 W8 Na6 86.6(4) . . ?
O23 W8 O9 100.1(5) . . ?
O23 W8 O19 97.4(4) . . ?
O23 W8 O21 169.1(4) . . ?
O23 W8 O24 101.9(4) . . ?
O23 W8 O29 102.1(5) . . ?
O24 W8 Na6 134.0(3) . . ?
O24 W8 O19 160.6(4) . . ?
O24 W8 O21 87.4(4) . . ?
O29 W8 Na6 45.7(3) . . ?
O29 W8 O9 157.5(4) . . ?
O29 W8 O19 85.9(4) . . ?
O29 W8 O21 83.5(4) . . ?
O29 W8 O24 88.5(4) . . ?
O11 W9 Na6 133.9(3) . . ?
O11 W9 O19 88.3(4) . . ?
O11 W9 O21 74.4(4) . . ?
O11 W9 O31 158.4(4) . . ?
O15 W9 Na6 134.7(3) . . ?
O15 W9 O11 88.8(4) . . ?
O15 W9 O19 159.4(4) . . ?
O15 W9 O21 86.8(4) . . ?
O15 W9 O31 88.4(4) . . ?
O16 W9 Na6 87.1(4) . . ?
O16 W9 O11 99.1(4) . . ?
O16 W9 O15 102.6(4) . . ?
O16 W9 O19 97.9(5) . . ?
O16 W9 O21 168.6(4) . . ?
O16 W9 O31 102.5(4) . . ?
O19 W9 Na6 45.7(3) . . ?
O19 W9 O21 72.8(4) . . ?
O21 W9 Na6 90.8(3) . . ?
O31 W9 Na6 46.4(3) . . ?
O31 W9 O19 86.9(4) . . ?
O31 W9 O21 84.0(3) . . ?
K1 W10 Na7 64.55(15) . . ?
Na6 W10 K1 64.92(15) . . ?
Na6 W10 Na7 129.46(19) . . ?
O4 W10 K1 49.5(4) . . ?
O4 W10 Na6 98.1(3) . . ?
O4 W10 Na7 45.3(3) . . ?
O4 W10 O31 103.7(4) . . ?
O4 W10 O32 87.4(4) . . ?
O4 W10 O35 99.4(5) . . ?
O4 W10 O36 92.5(4) . . ?
O4 W10 O37 170.2(4) . . ?
O31 W10 K1 103.4(3) . . ?
O31 W10 Na6 48.6(3) . . ?
O31 W10 Na7 148.1(3) . . ?
O31 W10 O32 79.1(4) . . ?
O31 W10 O36 154.8(4) . . ?
O31 W10 O37 82.2(4) . . ?
O32 W10 K1 136.6(3) . . ?
O32 W10 Na6 127.3(3) . . ?
O32 W10 Na7 90.3(3) . . ?
O32 W10 O37 86.1(4) . . ?
O35 W10 K1 49.8(3) . . ?
O35 W10 Na6 46.8(3) . . ?
O35 W10 Na7 98.2(4) . . ?
O35 W10 O31 94.1(4) . . ?
O35 W10 O32 171.4(4) . . ?
O35 W10 O36 102.4(4) . . ?
O35 W10 O37 87.9(4) . . ?
O36 W10 K1 101.9(3) . . ?
O36 W10 Na6 148.5(3) . . ?
O36 W10 Na7 48.1(3) . . ?
O36 W10 O32 82.5(4) . . ?
O36 W10 O37 79.4(4) . . ?
O37 W10 K1 137.4(3) . . ?
O37 W10 Na6 91.6(3) . . ?
O37 W10 Na7 127.4(3) . . ?
O34 W11 O37 102.4(5) . . ?
O34 W11 O39 102.9(5) . . ?
O34 W11 O40 101.0(5) . . ?
O34 W11 O41 94.6(5) . . ?
O34 W11 O139 165.1(4) . . ?
O37 W11 O39 87.2(4) . . ?
O37 W11 O40 96.5(5) . . ?
O37 W11 O41 162.1(4) . . ?
O37 W11 O139 91.8(4) . . ?
O39 W11 O41 83.3(4) . . ?
O39 W11 O139 82.0(4) . . ?
O40 W11 O39 154.4(4) . . ?
O40 W11 O41 85.8(4) . . ?
O40 W11 O139 72.6(4) . . ?
O41 W11 O139 71.9(4) . . ?
O36 W12 Na7 47.0(3) . . ?
O36 W12 O47 157.2(4) . . ?
O36 W12 O59 84.4(4) . . ?
O36 W12 O62 86.1(4) . . ?
O38 W12 Na7 86.0(4) . . ?
O38 W12 O36 103.3(4) . . ?
O38 W12 O39 102.2(5) . . ?
O38 W12 O47 99.3(5) . . ?
O38 W12 O59 167.7(4) . . ?
O38 W12 O62 98.0(4) . . ?
O39 W12 Na7 136.4(3) . . ?
O39 W12 O36 89.8(4) . . ?
O39 W12 O47 88.7(4) . . ?
O39 W12 O59 87.3(4) . . ?
O39 W12 O62 159.8(4) . . ?
O47 W12 Na7 132.7(3) . . ?
O47 W12 O59 72.9(4) . . ?
O47 W12 O62 87.5(4) . . ?
O59 W12 Na7 92.4(3) . . ?
O62 W12 Na7 45.3(3) . . ?
O62 W12 O59 72.6(4) . . ?
O40 W13 O48 81.0(4) . . ?
O40 W13 O139 73.5(4) . . ?
O48 W13 O139 71.9(4) . . ?
O58 W13 O40 156.0(4) . . ?
O58 W13 O48 83.9(4) . . ?
O58 W13 O139 84.1(4) . . ?
O60 W13 O40 98.7(5) . . ?
O60 W13 O48 93.6(5) . . ?
O60 W13 O58 100.8(5) . . ?
O60 W13 O139 164.3(5) . . ?
O61 W13 O40 93.9(5) . . ?
O61 W13 O48 161.8(5) . . ?
O61 W13 O58 94.7(5) . . ?
O61 W13 O60 104.4(5) . . ?
O61 W13 O139 89.9(4) . . ?
O50 W14 O53 71.4(4) . . ?
O55 W14 O50 94.6(5) . . ?
O55 W14 O53 164.6(5) . . ?
O55 W14 O56 97.6(5) . . ?
O55 W14 O58 101.9(5) . . ?
O56 W14 O50 81.5(4) . . ?
O56 W14 O53 74.6(4) . . ?
O58 W14 O50 84.1(4) . . ?
O58 W14 O53 83.3(4) . . ?
O58 W14 O56 156.6(5) . . ?
O64 W14 O50 161.1(5) . . ?
O64 W14 O53 89.7(4) . . ?
O64 W14 O55 104.3(5) . . ?
O64 W14 O56 93.8(4) . . ?
O64 W14 O58 93.7(5) . . ?
O51 W15 Na9 46.1(3) . . ?
O51 W15 O53 71.4(3) . . ?
O52 W15 Na9 42.4(3) . . ?
O52 W15 O51 82.5(4) . . ?
O52 W15 O53 82.5(4) . . ?
O53 W15 Na9 90.4(3) . . ?
O56 W15 Na9 132.9(3) . . ?
O56 W15 O51 86.8(4) . . ?
O56 W15 O52 154.2(4) . . ?
O56 W15 O53 71.8(4) . . ?
O57 W15 Na9 85.1(4) . . ?
O57 W15 O51 95.3(4) . . ?
O57 W15 O52 103.4(5) . . ?
O57 W15 O53 164.9(4) . . ?
O57 W15 O56 100.9(5) . . ?
O57 W15 O65 102.9(5) . . ?
O65 W15 Na9 128.6(3) . . ?
O65 W15 O51 160.6(4) . . ?
O65 W15 O52 87.0(4) . . ?
O65 W15 O53 91.2(4) . . ?
O65 W15 O56 95.9(4) . . ?
Na9 W16 Na7 175.3(2) . . ?
O49 W16 Na7 133.3(3) . . ?
O49 W16 Na9 50.2(3) . . ?
O49 W16 O59 73.6(4) . . ?
O52 W16 Na7 135.2(3) . . ?
O52 W16 Na9 43.0(3) . . ?
O52 W16 O49 89.4(4) . . ?
O52 W16 O59 87.9(4) . . ?
O52 W16 O62 160.1(4) . . ?
O52 W16 O63 87.9(4) . . ?
O54 W16 Na7 86.2(3) . . ?
O54 W16 Na9 90.2(3) . . ?
O54 W16 O49 98.0(4) . . ?
O54 W16 O52 103.0(4) . . ?
O54 W16 O59 166.4(4) . . ?
O54 W16 O62 96.9(4) . . ?
O54 W16 O63 104.4(4) . . ?
O59 W16 Na7 91.9(2) . . ?
O59 W16 Na9 92.4(3) . . ?
O62 W16 Na7 45.1(3) . . ?
O62 W16 Na9 138.6(3) . . ?
O62 W16 O49 88.4(4) . . ?
O62 W16 O59 72.5(4) . . ?
O63 W16 Na7 47.7(3) . . ?
O63 W16 Na9 130.9(3) . . ?
O63 W16 O49 157.5(4) . . ?
O63 W16 O59 84.0(4) . . ?
O63 W16 O62 86.7(4) . . ?
O41 W17 O45 156.4(4) . . ?
O41 W17 O46 85.2(4) . . ?
O41 W17 O139 74.8(4) . . ?
O42 W17 O41 100.3(5) . . ?
O42 W17 O45 100.6(5) . . ?
O42 W17 O46 98.1(5) . . ?
O42 W17 O48 103.2(5) . . ?
O42 W17 O139 174.3(5) . . ?
O45 W17 O46 81.0(4) . . ?
O45 W17 O139 84.9(4) . . ?
O46 W17 O139 84.4(4) . . ?
O48 W17 O41 92.9(5) . . ?
O48 W17 O45 93.1(5) . . ?
O48 W17 O46 158.6(4) . . ?
O48 W17 O139 74.6(4) . . ?
O3 W18 Na9 89.3(4) . . ?
O3 W18 O44 103.6(5) . . ?
O3 W18 O46 103.3(5) . . ?
O3 W18 O47 98.2(5) . . ?
O3 W18 O49 96.8(5) . . ?
O3 W18 O59 166.8(4) . . ?
O44 W18 Na9 44.5(3) . . ?
O44 W18 O46 89.9(5) . . ?
O44 W18 O47 157.4(4) . . ?
O44 W18 O49 88.4(4) . . ?
O44 W18 O59 85.0(4) . . ?
O46 W18 Na9 134.5(4) . . ?
O46 W18 O47 90.8(4) . . ?
O46 W18 O49 159.7(4) . . ?
O46 W18 O59 86.4(4) . . ?
O47 W18 Na9 131.1(3) . . ?
O47 W18 O49 83.1(4) . . ?
O47 W18 O59 72.5(4) . . ?
O49 W18 Na9 47.9(3) . . ?
O49 W18 O59 73.3(3) . . ?
O59 W18 Na9 90.2(3) . . ?
O43 W19 Na9 90.2(4) . . ?
O43 W19 O44 101.3(5) . . ?
O43 W19 O45 102.1(5) . . ?
O43 W19 O50 100.2(5) . . ?
O43 W19 O51 99.7(5) . . ?
O43 W19 O53 171.8(5) . . ?
O44 W19 Na9 45.4(3) . . ?
O44 W19 O53 84.4(3) . . ?
O45 W19 Na9 126.5(4) . . ?
O45 W19 O44 81.1(4) . . ?
O45 W19 O53 84.5(4) . . ?
O50 W19 Na9 137.4(4) . . ?
O50 W19 O44 158.3(4) . . ?
O50 W19 O45 91.7(5) . . ?
O50 W19 O51 93.8(5) . . ?
O50 W19 O53 74.5(4) . . ?
O51 W19 Na9 43.6(4) . . ?
O51 W19 O44 85.3(4) . . ?
O51 W19 O45 156.1(4) . . ?
O51 W19 O53 74.7(3) . . ?
O53 W19 Na9 89.8(2) . . ?
K1 W20 Na7 63.98(14) . . ?
Na12 W20 K1 64.23(17) . . ?
Na12 W20 Na7 128.21(19) . . ?
O63 W20 K1 101.5(3) . . ?
O63 W20 Na7 48.2(3) . . ?
O63 W20 Na12 148.0(3) . . ?
O63 W20 O65 79.7(4) . . ?
O63 W20 O68 82.9(4) . . ?
O65 W20 K1 137.1(3) . . ?
O65 W20 Na7 127.7(3) . . ?
O65 W20 Na12 92.0(3) . . ?
O65 W20 O68 85.1(3) . . ?
O66 W20 K1 49.1(3) . . ?
O66 W20 Na7 96.5(3) . . ?
O66 W20 Na12 47.2(4) . . ?
O66 W20 O63 101.3(4) . . ?
O66 W20 O65 88.2(4) . . ?
O66 W20 O68 171.4(4) . . ?
O66 W20 O69 94.6(4) . . ?
O67 W20 K1 49.8(3) . . ?
O67 W20 Na7 45.6(4) . . ?
O67 W20 Na12 97.4(4) . . ?
O67 W20 O63 92.7(4) . . ?
O67 W20 O65 170.6(4) . . ?
O67 W20 O66 98.9(4) . . ?
O67 W20 O68 88.3(4) . . ?
O67 W20 O69 102.4(4) . . ?
O68 W20 K1 137.8(3) . . ?
O68 W20 Na7 91.8(3) . . ?
O68 W20 Na12 127.5(3) . . ?
O69 W20 K1 102.4(3) . . ?
O69 W20 Na7 147.4(3) . . ?
O69 W20 Na12 48.5(3) . . ?
O69 W20 O63 156.1(4) . . ?
O69 W20 O65 83.0(4) . . ?
O69 W20 O68 79.2(4) . . ?
O68 W21 O74 95.0(4) . . ?
O68 W21 O77 87.3(4) . . ?
O68 W21 O78 92.0(4) . . ?
O68 W21 O82 161.4(4) . . ?
O74 W21 O77 152.2(4) . . ?
O74 W21 O78 71.6(4) . . ?
O74 W21 O82 86.6(4) . . ?
O75 W21 O68 103.6(5) . . ?
O75 W21 O74 102.4(5) . . ?
O75 W21 O77 103.9(5) . . ?
O75 W21 O78 163.8(4) . . ?
O75 W21 O82 94.1(5) . . ?
O77 W21 O78 80.7(4) . . ?
O77 W21 O82 82.8(4) . . ?
O82 W21 O78 70.9(4) . . ?
O69 W22 Na12 46.4(3) . . ?
O69 W22 O79 87.7(4) . . ?
O69 W22 O92 83.5(4) . . ?
O76 W22 Na12 88.3(3) . . ?
O76 W22 O69 103.9(5) . . ?
O76 W22 O77 102.1(4) . . ?
O76 W22 O79 97.9(4) . . ?
O76 W22 O81 99.7(5) . . ?
O76 W22 O92 168.5(4) . . ?
O77 W22 Na12 134.2(3) . . ?
O77 W22 O69 87.9(4) . . ?
O77 W22 O79 160.0(4) . . ?
O77 W22 O81 88.3(4) . . ?
O77 W22 O92 86.8(4) . . ?
O79 W22 Na12 46.3(4) . . ?
O79 W22 O92 73.4(4) . . ?
O81 W22 Na12 134.2(3) . . ?
O81 W22 O69 156.4(4) . . ?
O81 W22 O79 88.0(4) . . ?
O81 W22 O92 73.0(4) . . ?
O92 W22 Na12 90.7(3) . . ?
O72 W23 Na12 44.9(3) . . ?
O72 W23 O79 86.1(4) . . ?
O72 W23 O92 83.5(4) . . ?
O72 W23 O96 156.9(4) . . ?
O79 W23 Na12 46.4(3) . . ?
O79 W23 O92 72.3(3) . . ?
O89 W23 Na12 134.0(3) . . ?
O89 W23 O72 89.3(4) . . ?
O89 W23 O79 159.4(4) . . ?
O89 W23 O92 87.3(4) . . ?
O89 W23 O96 89.3(4) . . ?
O90 W23 Na12 88.0(4) . . ?
O90 W23 O72 103.5(5) . . ?
O90 W23 O79 97.9(4) . . ?
O90 W23 O89 102.6(4) . . ?
O90 W23 O92 167.8(4) . . ?
O90 W23 O96 99.3(5) . . ?
O92 W23 Na12 90.2(3) . . ?
O96 W23 Na12 133.5(3) . . ?
O96 W23 O79 87.2(4) . . ?
O96 W23 O92 73.4(4) . . ?
O71 W24 O83 91.3(4) . . ?
O71 W24 O84 95.9(5) . . ?
O71 W24 O89 87.5(4) . . ?
O71 W24 O100 160.5(4) . . ?
O84 W24 O83 72.4(4) . . ?
O84 W24 O89 154.0(4) . . ?
O84 W24 O100 85.7(5) . . ?
O89 W24 O83 81.7(4) . . ?
O89 W24 O100 82.8(4) . . ?
O100 W24 O83 70.6(4) . . ?
O101 W24 O71 103.4(5) . . ?
O101 W24 O83 164.6(4) . . ?
O101 W24 O84 101.1(5) . . ?
O101 W24 O89 103.2(5) . . ?
O101 W24 O100 95.3(5) . . ?
O73 W25 O83 85.6(4) . . ?
O73 W25 O84 157.3(5) . . ?
O73 W25 O91 83.8(4) . . ?
O84 W25 O83 73.3(4) . . ?
O84 W25 O91 81.6(4) . . ?
O85 W25 O73 94.6(5) . . ?
O85 W25 O83 89.8(4) . . ?
O85 W25 O84 93.6(5) . . ?
O85 W25 O91 161.1(4) . . ?
O87 W25 O73 99.7(5) . . ?
O87 W25 O83 164.1(5) . . ?
O87 W25 O84 98.6(5) . . ?
O87 W25 O85 104.6(5) . . ?
O87 W25 O91 94.2(5) . . ?
O91 W25 O83 71.4(4) . . ?
O70 W26 O73 100.8(5) . . ?
O70 W26 O74 96.5(5) . . ?
O70 W26 O78 164.0(4) . . ?
O70 W26 O80 94.2(5) . . ?
O70 W26 O86 102.5(5) . . ?
O73 W26 O74 158.5(5) . . ?
O73 W26 O78 86.1(4) . . ?
O73 W26 O80 84.4(4) . . ?
O74 W26 O78 74.0(4) . . ?
O74 W26 O80 81.7(4) . . ?
O80 W26 O78 72.0(4) . . ?
O86 W26 O73 94.6(4) . . ?
O86 W26 O74 93.9(4) . . ?
O86 W26 O78 91.2(4) . . ?
O86 W26 O80 163.2(5) . . ?
O80 W27 O78 74.6(4) . . ?
O80 W27 O82 92.7(4) . . ?
O80 W27 O94 158.7(4) . . ?
O80 W27 O97 92.2(5) . . ?
O82 W27 O78 74.5(4) . . ?
O82 W27 O94 85.6(4) . . ?
O82 W27 O97 157.4(4) . . ?
O93 W27 O78 172.1(5) . . ?
O93 W27 O80 100.5(5) . . ?
O93 W27 O82 99.8(5) . . ?
O93 W27 O94 100.7(5) . . ?
O93 W27 O97 101.0(5) . . ?
O94 W27 O78 84.5(4) . . ?
O97 W27 O78 85.5(4) . . ?
O97 W27 O94 81.9(4) . . ?
O81 W28 O92 72.1(4) . . ?
O81 W28 O96 82.8(4) . . ?
O94 W28 O81 88.9(4) . . ?
O94 W28 O92 86.2(4) . . ?
O94 W28 O96 158.9(4) . . ?
O94 W28 O98 90.7(5) . . ?
O95 W28 O81 99.0(5) . . ?
O95 W28 O92 167.2(5) . . ?
O95 W28 O94 103.0(5) . . ?
O95 W28 O96 97.5(5) . . ?
O95 W28 O98 102.7(5) . . ?
O96 W28 O92 72.7(4) . . ?
O98 W28 O81 157.8(4) . . ?
O98 W28 O92 85.7(4) . . ?
O98 W28 O96 89.8(4) . . ?
O91 W29 O83 73.7(4) . . ?
O91 W29 O97 91.7(5) . . ?
O91 W29 O98 157.1(4) . . ?
O91 W29 O100 92.4(4) . . ?
O97 W29 O83 85.6(4) . . ?
O97 W29 O98 82.0(4) . . ?
O98 W29 O83 83.8(4) . . ?
O99 W29 O83 173.3(4) . . ?
O99 W29 O91 103.0(5) . . ?
O99 W29 O97 100.5(5) . . ?
O99 W29 O98 99.7(5) . . ?
O99 W29 O100 100.8(5) . . ?
O100 W29 O83 73.7(4) . . ?
O100 W29 O97 156.8(4) . . ?
O100 W29 O98 85.4(4) . . ?
K1 W30 Na10 63.37(16) . . ?
Na12 W30 K1 64.96(18) . . ?
Na12 W30 Na10 128.3(2) . . ?
O71 W30 K1 135.8(3) . . ?
O71 W30 Na10 91.1(3) . . ?
O71 W30 Na12 127.3(3) . . ?
O72 W30 K1 103.2(3) . . ?
O72 W30 Na10 148.4(3) . . ?
O72 W30 Na12 48.3(3) . . ?
O72 W30 O71 79.5(4) . . ?
O72 W30 O102 82.9(4) . . ?
O102 W30 K1 137.5(3) . . ?
O102 W30 Na10 126.9(3) . . ?
O102 W30 Na12 92.4(3) . . ?
O102 W30 O71 86.7(4) . . ?
O103 W30 K1 101.8(3) . . ?
O103 W30 Na10 48.2(3) . . ?
O103 W30 Na12 148.9(3) . . ?
O103 W30 O71 82.4(4) . . ?
O103 W30 O72 155.0(4) . . ?
O103 W30 O102 79.0(4) . . ?
O135 W30 K1 50.0(4) . . ?
O135 W30 Na10 96.7(4) . . ?
O135 W30 Na12 47.3(3) . . ?
O135 W30 O71 172.1(4) . . ?
O135 W30 O72 94.2(4) . . ?
O135 W30 O102 87.9(4) . . ?
O135 W30 O103 102.2(4) . . ?
O135 W30 O137 98.0(5) . . ?
O137 W30 K1 48.0(3) . . ?
O137 W30 Na10 46.6(3) . . ?
O137 W30 Na12 96.1(3) . . ?
O137 W30 O71 88.0(4) . . ?
O137 W30 O72 102.6(4) . . ?
O137 W30 O102 171.5(4) . . ?
O137 W30 O103 93.7(4) . . ?
O88 W31 O102 104.2(5) . . ?
O88 W31 O118 165.0(5) . . ?
O88 W31 O121 101.3(5) . . ?
O88 W31 O122 93.6(5) . . ?
O88 W31 O136 103.1(5) . . ?
O102 W31 O118 90.0(4) . . ?
O102 W31 O121 95.6(5) . . ?
O102 W31 O122 161.1(4) . . ?
O102 W31 O136 87.0(4) . . ?
O121 W31 O118 72.3(4) . . ?
O121 W31 O122 86.9(5) . . ?
O121 W31 O136 154.1(4) . . ?
O122 W31 O118 72.9(4) . . ?
O136 W31 O118 81.9(4) . . ?
O136 W31 O122 82.8(4) . . ?
O104 W32 O116 100.2(5) . . ?
O104 W32 O118 165.3(5) . . ?
O104 W32 O120 105.1(5) . . ?
O104 W32 O121 98.2(5) . . ?
O104 W32 O123 93.8(5) . . ?
O116 W32 O118 84.7(4) . . ?
O116 W32 O121 157.3(4) . . ?
O116 W32 O123 83.9(4) . . ?
O120 W32 O116 94.2(5) . . ?
O120 W32 O118 88.2(4) . . ?
O120 W32 O121 93.8(5) . . ?
O120 W32 O123 161.0(5) . . ?
O121 W32 O118 74.4(4) . . ?
O121 W32 O123 81.7(4) . . ?
O123 W32 O118 72.8(4) . . ?
O109 W33 O128 81.6(4) . . ?
O109 W33 O130 73.8(4) . . ?
O112 W33 O109 94.7(5) . . ?
O112 W33 O116 93.4(5) . . ?
O112 W33 O128 161.9(5) . . ?
O112 W33 O130 89.8(4) . . ?
O116 W33 O109 157.3(4) . . ?
O116 W33 O128 84.1(4) . . ?
O116 W33 O130 85.0(4) . . ?
O128 W33 O130 72.2(4) . . ?
O131 W33 O109 97.5(5) . . ?
O131 W33 O112 104.3(5) . . ?
O131 W33 O116 101.0(5) . . ?
O131 W33 O128 93.7(5) . . ?
O131 W33 O130 164.2(4) . . ?
O107 W34 Na8 128.3(3) . . ?
O107 W34 O109 96.0(4) . . ?
O107 W34 O130 91.0(4) . . ?
O107 W34 O132 88.0(4) . . ?
O107 W34 O133 160.9(4) . . ?
O108 W34 Na8 84.7(4) . . ?
O108 W34 O107 103.1(5) . . ?
O108 W34 O109 101.7(5) . . ?
O108 W34 O130 165.1(4) . . ?
O108 W34 O132 103.0(5) . . ?
O108 W34 O133 95.3(4) . . ?
O109 W34 Na8 133.0(3) . . ?
O109 W34 O130 71.4(4) . . ?
O109 W34 O132 153.4(4) . . ?
O109 W34 O133 85.4(4) . . ?
O130 W34 Na8 90.6(3) . . ?
O132 W34 Na8 41.2(3) . . ?
O132 W34 O130 82.2(4) . . ?
O132 W34 O133 82.6(4) . . ?
O133 W34 Na8 47.6(3) . . ?
O133 W34 O130 71.3(3) . . ?
Na8 W35 Na10 174.9(2) . . ?
O111 W35 Na8 90.0(3) . . ?
O111 W35 Na10 86.5(3) . . ?
O111 W35 O113 103.0(4) . . ?
O111 W35 O114 97.7(4) . . ?
O111 W35 O115 168.4(4) . . ?
O111 W35 O129 99.0(4) . . ?
O111 W35 O132 101.7(4) . . ?
O113 W35 Na8 130.2(3) . . ?
O113 W35 Na10 47.5(3) . . ?
O113 W35 O114 87.7(4) . . ?
O113 W35 O115 84.0(4) . . ?
O113 W35 O129 158.0(4) . . ?
O113 W35 O132 88.5(4) . . ?
O114 W35 Na8 138.5(3) . . ?
O114 W35 Na10 45.8(3) . . ?
O114 W35 O115 73.0(4) . . ?
O115 W35 Na8 92.5(3) . . ?
O115 W35 Na10 91.7(3) . . ?
O129 W35 Na8 49.6(3) . . ?
O129 W35 Na10 134.6(3) . . ?
O129 W35 O114 88.9(4) . . ?
O129 W35 O115 74.2(4) . . ?
O132 W35 Na8 41.7(3) . . ?
O132 W35 Na10 135.7(3) . . ?
O132 W35 O114 160.5(4) . . ?
O132 W35 O115 87.6(4) . . ?
O132 W35 O129 87.5(4) . . ?
O103 W36 Na10 47.0(3) . . ?
O103 W36 O114 87.0(4) . . ?
O103 W36 O115 84.1(4) . . ?
O103 W36 O117 157.4(4) . . ?
O114 W36 Na10 45.5(3) . . ?
O114 W36 O115 72.5(4) . . ?
O115 W36 Na10 91.1(3) . . ?
O117 W36 Na10 132.9(4) . . ?
O117 W36 O114 87.5(4) . . ?
O117 W36 O115 73.4(4) . . ?
O119 W36 Na10 87.4(4) . . ?
O119 W36 O103 103.3(5) . . ?
O119 W36 O114 98.2(5) . . ?
O119 W36 O115 168.0(4) . . ?
O119 W36 O117 99.1(5) . . ?
O119 W36 O136 101.3(5) . . ?
O136 W36 Na10 136.1(3) . . ?
O136 W36 O103 89.3(4) . . ?
O136 W36 O114 160.4(4) . . ?
O136 W36 O115 88.0(4) . . ?
O136 W36 O117 88.6(4) . . ?
O2 W37 O118 84.7(4) . . ?
O122 W37 O2 84.4(4) . . ?
O122 W37 O118 75.5(4) . . ?
O122 W37 O125 156.8(5) . . ?
O123 W37 O2 159.0(5) . . ?
O123 W37 O118 74.5(4) . . ?
O123 W37 O122 93.3(5) . . ?
O123 W37 O125 91.7(5) . . ?
O124 W37 O2 98.7(5) . . ?
O124 W37 O118 174.7(5) . . ?
O124 W37 O122 100.7(5) . . ?
O124 W37 O123 102.2(6) . . ?
O124 W37 O125 100.3(5) . . ?
O125 W37 O2 82.8(4) . . ?
O125 W37 O118 84.1(4) . . ?
O2 W38 Na8 135.2(3) . . ?
O2 W38 O115 87.0(4) . . ?
O2 W38 O117 89.8(4) . . ?
O2 W38 O129 159.4(4) . . ?
O115 W38 Na8 89.5(3) . . ?
O117 W38 Na8 131.3(4) . . ?
O117 W38 O115 72.5(4) . . ?
O117 W38 O129 84.0(4) . . ?
O126 W38 Na8 90.4(4) . . ?
O126 W38 O2 101.9(5) . . ?
O126 W38 O115 167.3(5) . . ?
O126 W38 O117 98.2(5) . . ?
O126 W38 O127 103.2(5) . . ?
O126 W38 O129 98.4(5) . . ?
O127 W38 Na8 43.6(4) . . ?
O127 W38 O2 91.6(5) . . ?
O127 W38 O115 85.4(4) . . ?
O127 W38 O117 157.8(4) . . ?
O127 W38 O129 87.1(4) . . ?
O129 W38 Na8 47.3(3) . . ?
O129 W38 O115 72.4(3) . . ?
O110 W39 Na8 90.1(4) . . ?
O110 W39 O125 101.1(5) . . ?
O110 W39 O127 99.8(5) . . ?
O110 W39 O128 101.3(5) . . ?
O110 W39 O130 172.6(5) . . ?
O110 W39 O133 99.6(5) . . ?
O125 W39 Na8 127.5(4) . . ?
O125 W39 O127 83.0(4) . . ?
O125 W39 O130 84.9(4) . . ?
O127 W39 Na8 44.5(3) . . ?
O127 W39 O130 85.1(4) . . ?
O128 W39 Na8 137.0(4) . . ?
O128 W39 O125 91.0(5) . . ?
O128 W39 O127 158.8(4) . . ?
O128 W39 O130 74.1(4) . . ?
O128 W39 O133 92.4(5) . . ?
O130 W39 Na8 89.5(3) . . ?
O133 W39 Na8 44.7(4) . . ?
O133 W39 O125 157.9(4) . . ?
O133 W39 O127 85.9(5) . . ?
O133 W39 O130 75.1(4) . . ?
Na6 W40 K1 64.82(13) . . ?
Na6 W40 Na10 128.19(18) . . ?
Na10 W40 K1 63.37(15) . . ?
O27 W40 K1 136.7(2) . . ?
O27 W40 Na6 127.9(3) . . ?
O27 W40 Na10 91.5(3) . . ?
O29 W40 K1 103.5(3) . . ?
O29 W40 Na6 48.9(3) . . ?
O29 W40 Na10 148.6(3) . . ?
O29 W40 O27 79.4(4) . . ?
O29 W40 O107 82.4(4) . . ?
O105 W40 K1 50.0(3) . . ?
O105 W40 Na6 45.6(4) . . ?
O105 W40 Na10 97.5(4) . . ?
O105 W40 O27 170.9(4) . . ?
O105 W40 O29 93.2(4) . . ?
O105 W40 O107 88.3(4) . . ?
O105 W40 O113 102.9(4) . . ?
O106 W40 K1 49.0(3) . . ?
O106 W40 Na6 96.7(3) . . ?
O106 W40 Na10 46.8(4) . . ?
O106 W40 O27 87.8(4) . . ?
O106 W40 O29 102.4(4) . . ?
O106 W40 O105 99.0(4) . . ?
O106 W40 O107 171.0(4) . . ?
O106 W40 O113 94.6(4) . . ?
O107 W40 K1 137.7(3) . . ?
O107 W40 Na6 92.1(3) . . ?
O107 W40 Na10 127.2(3) . . ?
O107 W40 O27 85.6(4) . . ?
O113 W40 K1 102.0(2) . . ?
O113 W40 Na6 147.9(3) . . ?
O113 W40 Na10 48.9(3) . . ?
O113 W40 O27 82.4(4) . . ?
O113 W40 O29 154.5(3) . . ?
O113 W40 O107 78.5(4) . . ?

loop_
_geom_bond_atom_site_label_1
_geom_bond_atom_site_label_2
_geom_bond_distance
_geom_bond_site_symmetry_2
_geom_bond_publ_flag
As1 Na4 3.101(8) . ?
As1 O20 1.794(10) . ?
As1 O21 1.769(9) . ?
As1 O134 1.789(8) . ?
As2 Na2 3.114(7) . ?
As2 O53 1.805(9) . ?
As2 O59 1.786(9) . ?
As2 O139 1.814(9) . ?
As3 Na3 3.112(8) . ?
As3 O78 1.800(9) . ?
As3 O83 1.804(9) . ?
As3 O92 1.780(10) . ?
As4 Na1 3.125(7) . ?
As4 O115 1.793(9) . ?
As4 O118 1.748(10) . ?
As4 O130 1.800(9) . ?
Cl1 Na1 2.662(9) . ?
Cl1 Na2 2.684(9) . ?
Cl1 Na12 3.304(11) . ?
Cl2 Na3 2.701(10) . ?
Cl2 Na4 2.689(9) . ?
Cl2 Na7 3.184(10) . ?
Cl2 Na10 3.329(12) . ?
K1 O4 2.793(12) . ?
K1 O35 2.801(11) . ?
K1 O66 2.805(10) . ?
K1 O67 2.827(10) . ?
K1 O105 2.827(10) . ?
K1 O106 2.800(10) . ?
K1 O135 2.805(11) . ?
K1 O137 2.737(11) . ?
K1 W10 3.590(4) . ?
K1 W20 3.619(4) . ?
K1 W30 3.584(4) . ?
K1 W40 3.614(4) . ?
Na1 Na6 3.790(11) . ?
Na1 Na12 3.833(11) . ?
Na1 O105 2.314(12) . ?
Na1 O112 2.328(12) . ?
Na1 O120 2.289(13) . ?
Na1 O135 2.311(11) . ?
Na2 Na6 3.833(9) . ?
Na2 Na12 3.778(12) . ?
Na2 O35 2.306(12) . ?
Na2 O61 2.329(12) . ?
Na2 O64 2.340(12) . ?
Na2 O66 2.275(11) . ?
Na3 Na7 3.855(11) . ?
Na3 Na10 3.820(11) . ?
Na3 O67 2.308(11) . ?
Na3 O85 2.310(12) . ?
Na3 O86 2.326(11) . ?
Na3 O137 2.270(12) . ?
Na4 Na7 3.827(9) . ?
Na4 Na10 3.824(12) . ?
Na4 O4 2.296(11) . ?
Na4 O28 2.318(12) . ?
Na4 O30 2.309(13) . ?
Na4 O106 2.303(12) . ?
Na5 Na8 3.985(12) 1_565 ?
Na5 Na9 4.111(12) . ?
Na5 O5W 2.491(16) . ?
Na5 O12W 2.482(17) 1_565 ?
Na5 O26 2.492(12) 1_565 ?
Na5 O57 2.412(12) . ?
Na5 O75 2.656(12) . ?
Na5 O108 2.424(13) 1_565 ?
Na6 O8W 2.397(15) . ?
Na6 O10W 2.412(16) . ?
Na6 O19 2.661(13) . ?
Na6 O29 2.688(11) . ?
Na6 O31 2.693(13) . ?
Na6 O35 2.674(12) . ?
Na6 O105 2.629(13) . ?
Na6 W8 3.644(8) . ?
Na6 W9 3.631(9) . ?
Na6 W10 3.549(8) . ?
Na6 W40 3.534(7) . ?
Na7 O4 2.708(12) . ?
Na7 O6W 2.568(19) . ?
Na7 O9W 2.415(16) . ?
Na7 O36 2.748(12) . ?
Na7 O62 2.683(12) . ?
Na7 O63 2.773(12) . ?
Na7 O67 2.744(14) . ?
Na7 W10 3.633(8) . ?
Na7 W12 3.673(8) . ?
Na7 W16 3.673(8) . ?
Na7 W20 3.662(9) . ?
Na8 O12W 2.398(15) . ?
Na8 O15W 2.528(19) . ?
Na8 O127 2.582(14) . ?
Na8 O129 2.673(13) . ?
Na8 O132 2.418(12) . ?
Na8 O133 2.620(14) . ?
Na8 W34 3.518(9) . ?
Na8 W35 3.480(8) . ?
Na8 W38 3.587(9) . ?
Na8 W39 3.596(9) . ?
Na8 O19W 2.27(2) . ?
Na9 O1W 2.476(15) . ?
Na9 O5W 2.478(16) . ?
Na9 O44 2.614(12) . ?
Na9 O49 2.695(13) . ?
Na9 O51 2.581(14) . ?
Na9 O52 2.471(12) . ?
Na9 W15 3.533(9) . ?
Na9 W16 3.489(7) . ?
Na9 W18 3.586(8) . ?
Na9 W19 3.594(9) . ?
Na9 O21W 2.32(2) . ?
Na10 O17W 2.364(19) . ?
Na10 O103 2.728(15) . ?
Na10 O106 2.704(14) . ?
Na10 O113 2.728(13) . ?
Na10 O114 2.663(13) . ?
Na10 O137 2.714(13) . ?
Na10 W30 3.607(10) . ?
Na10 W35 3.623(9) . ?
Na10 W36 3.643(10) . ?
Na10 W40 3.578(10) . ?
Na10 O20W 2.418(19) . ?
Na11 O1W 2.338(15) 2_666 ?
Na11 O7W 2.502(16) . ?
Na11 O14W 2.424(17) . ?
Na11 O16W 2.431(19) . ?
Na11 O18 2.565(14) . ?
Na11 O54 2.725(13) 2_666 ?
Na12 O11W 2.434(18) . ?
Na12 O13W 2.349(18) 2_667 ?
Na12 O66 2.678(15) . ?
Na12 O69 2.683(13) . ?
Na12 O72 2.641(14) . ?
Na12 O79 2.675(14) . ?
Na12 O135 2.653(13) . ?
Na12 W20 3.540(10) . ?
Na12 W22 3.618(9) . ?
Na12 W23 3.623(10) . ?
Na12 W30 3.503(9) . ?
O1 W3 1.732(11) . ?
O2 W37 2.002(11) . ?
O2 W38 1.861(11) . ?
O3 W18 1.722(11) . ?
O4 W10 1.746(9) . ?
O5 W1 1.715(9) . ?
O6 W2 1.705(10) . ?
O7 W1 2.023(10) . ?
O7 W2 1.837(10) . ?
O8 W2 1.860(11) . ?
O8 W3 1.982(10) . ?
O9 W2 1.985(10) . ?
O9 W8 1.899(10) . ?
O10 W1 1.916(11) . ?
O10 W3 1.912(10) . ?
O11 W2 1.979(10) . ?
O11 W9 1.912(9) . ?
O12 W3 1.887(9) . ?
O12 W4 1.993(10) . ?
O13 W1 1.869(10) . ?
O13 W7 2.024(10) . ?
O14 W1 1.838(10) . ?
O14 W6 2.107(9) . ?
O15 W4 1.950(9) . ?
O15 W9 1.887(10) . ?
O16 W9 1.718(9) . ?
O17 W4 1.902(10) . ?
O17 W5 1.977(9) . ?
O18 W5 1.721(10) . ?
O19 W8 1.953(9) . ?
O19 W9 1.960(10) . ?
O20 W3 2.392(10) . ?
O20 W4 2.411(9) . ?
O20 W5 2.285(9) . ?
O21 W2 2.337(9) . ?
O21 W8 2.319(10) . ?
O21 W9 2.345(9) . ?
O22 W5 1.913(10) . ?
O22 W6 1.935(11) . ?
O23 W8 1.726(10) . ?
O24 W7 1.939(9) . ?
O24 W8 1.908(9) . ?
O25 W6 1.709(10) . ?
O26 W7 1.703(9) . ?
O27 W7 1.784(9) . ?
O27 W40 2.156(9) . ?
O28 W6 1.763(10) . ?
O29 W8 1.899(8) . ?
O29 W40 1.953(9) . ?
O30 W5 1.750(11) . ?
O31 W9 1.915(9) . ?
O31 W10 1.933(8) . ?
O32 W4 1.807(10) . ?
O32 W10 2.115(10) . ?
O33 W4 1.718(10) . ?
O34 W11 1.704(11) . ?
O35 W10 1.751(10) . ?
O36 W10 1.941(8) . ?
O36 W12 1.920(9) . ?
O37 W10 2.136(9) . ?
O37 W11 1.786(9) . ?
O38 W12 1.733(10) . ?
O39 W11 1.969(10) . ?
O39 W12 1.870(9) . ?
O40 W11 1.901(10) . ?
O40 W13 1.990(11) . ?
O41 W11 2.031(9) . ?
O41 W17 1.887(11) . ?
O42 W17 1.732(11) . ?
O43 W19 1.714(10) . ?
O44 W18 1.844(11) . ?
O44 W19 1.991(11) . ?
O45 W17 1.920(11) . ?
O45 W19 1.892(11) . ?
O46 W17 2.001(11) . ?
O46 W18 1.848(10) . ?
O47 W12 1.931(9) . ?
O47 W18 1.931(10) . ?
O48 W13 2.099(11) . ?
O48 W17 1.836(11) . ?
O49 W16 1.944(10) . ?
O49 W18 1.981(10) . ?
O50 W14 2.142(11) . ?
O50 W19 1.808(12) . ?
O51 W15 2.015(9) . ?
O51 W19 1.885(9) . ?
O52 W15 1.959(10) . ?
O52 W16 1.889(10) . ?
O53 W14 2.264(10) . ?
O53 W15 2.427(9) . ?
O53 W19 2.374(9) . ?
O54 W16 1.722(9) . ?
O55 W14 1.732(11) . ?
O56 W14 1.973(9) . ?
O56 W15 1.909(10) . ?
O57 W15 1.718(11) . ?
O58 W13 1.889(10) . ?
O58 W14 1.934(11) . ?
O59 W12 2.314(10) . ?
O59 W16 2.347(9) . ?
O59 W18 2.333(9) . ?
O60 W13 1.740(11) . ?
O61 W13 1.732(11) . ?
O62 W12 1.971(9) . ?
O62 W16 1.932(9) . ?
O63 W16 1.914(9) . ?
O63 W20 1.951(10) . ?
O64 W14 1.727(10) . ?
O65 W15 1.782(9) . ?
O65 W20 2.134(8) . ?
O66 W20 1.753(9) . ?
O67 W20 1.738(10) . ?
O68 W20 2.141(9) . ?
O68 W21 1.788(9) . ?
O69 W20 1.938(10) . ?
O69 W22 1.922(9) . ?
O70 W26 1.721(11) . ?
O71 W24 1.799(10) . ?
O71 W30 2.136(9) . ?
O72 W23 1.899(10) . ?
O72 W30 1.959(9) . ?
O73 W25 1.923(10) . ?
O73 W26 1.934(11) . ?
O74 W21 1.911(10) . ?
O74 W26 1.982(9) . ?
O75 W21 1.731(10) . ?
O76 W22 1.707(9) . ?
O77 W21 1.951(10) . ?
O77 W22 1.884(9) . ?
O78 W21 2.437(9) . ?
O78 W26 2.287(10) . ?
O78 W27 2.362(9) . ?
O79 W22 1.935(10) . ?
O79 W23 1.971(10) . ?
O80 W26 2.100(9) . ?
O80 W27 1.850(11) . ?
O81 W22 1.915(10) . ?
O81 W28 1.951(10) . ?
O82 W21 2.007(10) . ?
O82 W27 1.887(10) . ?
O83 W24 2.406(9) . ?
O83 W25 2.303(10) . ?
O83 W29 2.364(10) . ?
O84 W24 1.891(11) . ?
O84 W25 1.985(11) . ?
O85 W25 1.750(10) . ?
O86 W26 1.759(10) . ?
O87 W25 1.741(11) . ?
O88 W31 1.692(10) . ?
O89 W23 1.877(10) . ?
O89 W24 1.960(10) . ?
O90 W23 1.725(10) . ?
O91 W25 2.075(10) . ?
O91 W29 1.846(11) . ?
O92 W22 2.318(9) . ?
O92 W23 2.340(9) . ?
O92 W28 2.331(9) . ?
O93 W27 1.729(10) . ?
O94 W27 2.027(10) . ?
O94 W28 1.819(10) . ?
O95 W28 1.726(11) . ?
O96 W23 1.910(10) . ?
O96 W28 1.963(10) . ?
O97 W27 1.911(11) . ?
O97 W29 1.913(11) . ?
O98 W28 1.831(10) . ?
O98 W29 2.003(11) . ?
O99 W29 1.702(11) . ?
O100 W24 2.001(9) . ?
O100 W29 1.869(10) . ?
O101 W24 1.703(10) . ?
O102 W30 2.121(10) . ?
O102 W31 1.805(10) . ?
O103 W30 1.954(8) . ?
O103 W36 1.895(9) . ?
O104 W32 1.725(11) . ?
O105 W40 1.746(10) . ?
O106 W40 1.739(9) . ?
O107 W34 1.775(9) . ?
O107 W40 2.145(9) . ?
O108 W34 1.726(10) . ?
O109 W33 1.972(10) . ?
O109 W34 1.898(10) . ?
O110 W39 1.742(10) . ?
O111 W35 1.734(11) . ?
O112 W33 1.753(10) . ?
O113 W35 1.897(9) . ?
O113 W40 1.946(9) . ?
O114 W35 1.943(9) . ?
O114 W36 1.966(10) . ?
O115 W35 2.316(10) . ?
O115 W36 2.321(9) . ?
O115 W38 2.335(9) . ?
O116 W32 1.911(10) . ?
O116 W33 1.932(10) . ?
O117 W36 1.918(9) . ?
O117 W38 1.951(10) . ?
O118 W31 2.440(9) . ?
O118 W32 2.290(10) . ?
O118 W37 2.419(10) . ?
O119 W36 1.703(9) . ?
O120 W32 1.758(11) . ?
O121 W31 1.888(10) . ?
O121 W32 1.978(10) . ?
O122 W31 2.022(10) . ?
O122 W37 1.889(10) . ?
O123 W32 2.110(11) . ?
O123 W37 1.832(11) . ?
O124 W37 1.717(11) . ?
O125 W37 1.914(10) . ?
O125 W39 1.910(10) . ?
O126 W38 1.718(9) . ?
O127 W38 1.859(10) . ?
O127 W39 1.998(10) . ?
O128 W33 2.110(10) . ?
O128 W39 1.855(11) . ?
O129 W35 1.915(9) . ?
O129 W38 1.998(10) . ?
O130 W33 2.270(9) . ?
O130 W34 2.424(9) . ?
O130 W39 2.375(9) . ?
O131 W33 1.720(11) . ?
O132 W34 1.961(9) . ?
O132 W35 1.899(9) . ?
O133 W34 2.029(10) . ?
O133 W39 1.867(10) . ?
O134 W1 2.370(9) . ?
O134 W6 2.300(9) . ?
O134 W7 2.416(9) . ?
O135 W30 1.735(9) . ?
O136 W31 1.967(11) . ?
O136 W36 1.879(11) . ?
O137 W30 1.770(11) . ?
O138 W3 1.824(10) . ?
O138 W5 2.109(10) . ?
O139 W11 2.395(10) . ?
O139 W13 2.293(10) . ?
O139 W17 2.370(10) . ?
O140 W6 1.970(10) . ?
O140 W7 1.897(9) . ?

loop_
_smtbx_masks_void_nr
_smtbx_masks_void_average_x
_smtbx_masks_void_average_y
_smtbx_masks_void_average_z
_smtbx_masks_void_volume
_smtbx_masks_void_count_electrons
_smtbx_masks_void_content
1 -0.307 -0.154 -0.371 2863.9 853.3 ?
